data_4333208
loop_
_publ_author_name
'Zhang, Yun'
'Tham, Fook S.'
'Reed, Christopher A.'

_publ_section_title
;
 Phosphazene Cations
;
_journal_issue 26
_journal_name_full 'Inorganic Chemistry'
_journal_page_first 10446
_journal_page_last 10448
_journal_paper_doi 10.1021/ic062077f
_journal_volume 45
_journal_year 2006
_chemical_formula_sum 'C7 H16 B11 Cl17 N3 P3 Si'
_chemical_formula_weight 984.79
_chemical_name_systematic
;

 ?

;
_space_group_IT_number 2
_symmetry_cell_setting triclinic
_symmetry_space_group_name_Hall '-P 1'
_symmetry_space_group_name_H-M 'P -1'
_atom_sites_solution_hydrogens geom
_atom_sites_solution_primary direct
_atom_sites_solution_secondary difmap
_audit_creation_method SHELXL-97
_cell_angle_alpha 76.0760(10)
_cell_angle_beta 83.7880(10)
_cell_angle_gamma 77.3590(10)
_cell_formula_units_Z 2
_cell_length_a 9.5212(4)
_cell_length_b 11.0613(4)
_cell_length_c 18.3064(7)
_cell_measurement_reflns_used 7784
_cell_measurement_temperature 100(2)
_cell_measurement_theta_max 31.19
_cell_measurement_theta_min 2.42
_cell_volume 1822.82(12)
_computing_cell_refinement 'Bruker SMART'
_computing_data_collection 'Bruker SMART'
_computing_data_reduction 'Bruker SAINT'
_computing_molecular_graphics 'Bruker SHELXTL'
_computing_publication_material 'Bruker SHELXTL'
_computing_structure_refinement 'SHELXL-97 (Sheldrick, 1997)'
_computing_structure_solution 'SHELXS-97 (Sheldrick, 1990)'
_diffrn_ambient_temperature 100(2)
_diffrn_measured_fraction_theta_full 0.995
_diffrn_measured_fraction_theta_max 0.995
_diffrn_measurement_device_type 'CCD area detector'
_diffrn_measurement_method 'phi and omega scans'
_diffrn_radiation_monochromator graphite
_diffrn_radiation_source 'Normal-focus sealed tube'
_diffrn_radiation_type MoK\a
_diffrn_radiation_wavelength 0.71073
_diffrn_reflns_av_R_equivalents 0.0327
_diffrn_reflns_av_sigmaI/netI 0.0279
_diffrn_reflns_limit_h_max 13
_diffrn_reflns_limit_h_min -13
_diffrn_reflns_limit_k_max 15
_diffrn_reflns_limit_k_min -15
_diffrn_reflns_limit_l_max 26
_diffrn_reflns_limit_l_min -26
_diffrn_reflns_number 43319
_diffrn_reflns_theta_full 30.50
_diffrn_reflns_theta_max 30.50
_diffrn_reflns_theta_min 1.94
_exptl_absorpt_coefficient_mu 1.458
_exptl_absorpt_correction_T_max 0.8643
_exptl_absorpt_correction_T_min 0.5988
_exptl_absorpt_correction_type multi-scan
_exptl_absorpt_process_details 'Bruker SADABS'
_exptl_crystal_colour colourless
_exptl_crystal_density_diffrn 1.794
_exptl_crystal_density_meas 0
_exptl_crystal_density_method 'not measured'
_exptl_crystal_description 'prism frag'
_exptl_crystal_F_000 964
_exptl_crystal_size_max 0.39
_exptl_crystal_size_mid 0.34
_exptl_crystal_size_min 0.10
_refine_diff_density_max 1.825
_refine_diff_density_min -0.758
_refine_diff_density_rms 0.117
_refine_ls_extinction_method none
_refine_ls_goodness_of_fit_ref 1.038
_refine_ls_hydrogen_treatment mixed
_refine_ls_matrix_type full
_refine_ls_number_parameters 625
_refine_ls_number_reflns 11063
_refine_ls_number_restraints 602
_refine_ls_restrained_S_all 1.023
_refine_ls_R_factor_all 0.0507
_refine_ls_R_factor_gt 0.0405
_refine_ls_shift/su_max 0.002
_refine_ls_shift/su_mean 0.000
_refine_ls_structure_factor_coef Fsqd
_refine_ls_weighting_details 'calc w=1/[\s^2^(Fo^2^)+(0.0864P)^2^+0.6723P] where P=(Fo^2^+2Fc^2^)/3'
_refine_ls_weighting_scheme calc
_refine_ls_wR_factor_gt 0.1206
_refine_ls_wR_factor_ref 0.1280
_reflns_number_gt 9085
_reflns_number_total 11063
_reflns_threshold_expression >2sigma(I)
_cod_data_source_file ic062077fsup4.cif
_cod_data_source_block cr173_0m
_cod_depositor_comments
;
The following automatic conversions were performed:

'_symmetry_cell_setting' value 'Triclinic' changed to 'triclinic'
according to /home/saulius/struct/CIF-dictionaries/cif_core.dic
dictionary named 'cif_core.dic' version 2.4.2 from 2011-04-26.

Automatic conversion script
Id: cif_fix_values 1891 2012-01-12 08:04:46Z andrius 
;
_cod_original_sg_symbol_H-M P-1
_cod_database_code 4333208

loop_
_symmetry_equiv_pos_as_xyz
'x, y, z'
'-x, -y, -z'

loop_
_atom_site_label
_atom_site_type_symbol
_atom_site_fract_x
_atom_site_fract_y
_atom_site_fract_z
_atom_site_U_iso_or_equiv
_atom_site_adp_type
_atom_site_occupancy
_atom_site_symmetry_multiplicity
_atom_site_calc_flag
_atom_site_refinement_flags
_atom_site_disorder_assembly
_atom_site_disorder_group
C1 C 0.6100(8) 0.5270(7) 0.4304(4) 0.0302(16) Uani 0.50 1 d PDU A -1
H1 H 0.6783(12) 0.5464(10) 0.3873(7) 0.036 Uiso 0.50 1 d PD B -1
B2 B 0.4293(8) 0.5901(8) 0.4199(4) 0.0221(16) Uani 0.50 1 d PDU A -1
B3 B 0.5308(9) 0.6448(7) 0.4770(5) 0.0247(16) Uani 0.50 1 d PDU A -1
B4 B 0.6630(8) 0.5147(9) 0.5197(5) 0.0267(18) Uani 0.50 1 d PDU A -1
B5 B 0.6421(9) 0.3782(8) 0.4897(5) 0.0239(17) Uani 0.50 1 d PDU A -1
B6 B 0.4987(8) 0.4242(8) 0.4281(5) 0.0233(17) Uani 0.50 1 d PDU A -1
B7 B 0.3399(7) 0.4769(8) 0.4811(4) 0.0185(14) Uani 0.50 1 d PDU A -1
B8 B 0.3574(9) 0.6147(7) 0.5112(4) 0.0194(15) Uani 0.50 1 d PDU A -1
B9 B 0.5033(9) 0.5675(8) 0.5730(5) 0.0218(16) Uani 0.50 1 d PDU A -1
B10 B 0.5728(7) 0.4012(8) 0.5802(4) 0.0215(16) Uani 0.50 1 d PDU A -1
B11 B 0.4698(8) 0.3429(7) 0.5241(4) 0.0210(15) Uani 0.50 1 d PDU A -1
B12 B 0.3824(7) 0.4618(7) 0.5762(4) 0.0211(14) Uani 0.50 1 d PDU A -1
Cl1 Cl 0.3538(6) 0.6897(5) 0.3366(3) 0.0584(13) Uani 0.50 1 d PDU A -1
Cl2 Cl 0.5571(8) 0.8014(6) 0.4535(5) 0.0448(14) Uani 0.50 1 d PDU A -1
Cl3 Cl 0.8350(5) 0.5351(5) 0.5371(3) 0.0870(13) Uani 0.50 1 d PDU A -1
Cl4 Cl 0.7890(9) 0.2557(7) 0.4772(6) 0.0235(6) Uani 0.50 1 d PDU A -1
Cl5 Cl 0.5071(17) 0.3584(16) 0.3483(7) 0.0330(16) Uani 0.50 1 d PDU A -1
Cl6 Cl 0.16435(19) 0.46426(17) 0.46247(11) 0.0229(3) Uani 0.50 1 d PDU A -1
Cl7 Cl 0.2008(9) 0.7322(8) 0.5238(6) 0.0380(14) Uani 0.50 1 d PDU A -1
Cl8 Cl 0.5125(17) 0.6472(15) 0.6458(7) 0.0277(10) Uani 0.50 1 d PDU A -1
Cl9 Cl 0.6444(3) 0.3068(3) 0.66607(18) 0.0238(6) Uani 0.50 1 d PDU A -1
Cl10 Cl 0.4290(6) 0.1869(5) 0.5523(4) 0.0289(5) Uani 0.50 1 d PDU A -1
Cl11 Cl 0.26061(10) 0.42561(9) 0.65468(5) 0.02313(18) Uani 0.50 1 d PDU A -1
C1" C 0.6067(6) 0.5505(5) 0.9307(3) 0.0203(10) Uani 0.50 1 d PDU C -2
H1" H 0.6782(11) 0.5701(8) 0.8915(6) 0.024 Uiso 0.50 1 d PD D -2
B2" B 0.4313(6) 0.6272(5) 0.9158(3) 0.0183(10) Uani 0.50 1 d PDU C -2
B3" B 0.5338(6) 0.6626(5) 0.9821(3) 0.0200(11) Uani 0.50 1 d PDU C -2
B4" B 0.6551(6) 0.5182(5) 1.0222(3) 0.0192(11) Uani 0.50 1 d PDU C -2
B5" B 0.6276(6) 0.3955(5) 0.9815(3) 0.0187(10) Uani 0.50 1 d PDU C -2
B6" B 0.4898(6) 0.4608(5) 0.9156(3) 0.0192(11) Uani 0.50 1 d PDU C -2
B7" B 0.3278(6) 0.5160(5) 0.9660(3) 0.0178(11) Uani 0.50 1 d PDU C -2
B8" B 0.3553(6) 0.6402(4) 1.0069(3) 0.0171(10) Uani 0.50 1 d PDU C -2
B9" B 0.4930(6) 0.5730(5) 1.0735(3) 0.0183(11) Uani 0.50 1 d PDU C -2
B10" B 0.5499(6) 0.4070(5) 1.0736(3) 0.0184(11) Uani 0.50 1 d PDU C -2
B11" B 0.4480(6) 0.3714(5) 1.0074(3) 0.0162(10) Uani 0.50 1 d PDU C -2
B12" B 0.3635(6) 0.4821(5) 1.0639(3) 0.0159(10) Uani 0.50 1 d PDU C -2
Cl12 Cl 0.3843(4) 0.7388(3) 0.83138(18) 0.0256(4) Uani 0.50 1 d PDU C -2
Cl13 Cl 0.5874(3) 0.8096(2) 0.96407(14) 0.0266(4) Uani 0.50 1 d PDU C -2
Cl14 Cl 0.8313(2) 0.52438(18) 1.04171(10) 0.0293(3) Uani 0.50 1 d PDU C -2
Cl15 Cl 0.77659(16) 0.27877(17) 0.96078(10) 0.0303(3) Uani 0.50 1 d PDU C -2
Cl16 Cl 0.5033(3) 0.36876(17) 0.84464(13) 0.0235(4) Uani 0.50 1 d PDU C -2
Cl17 Cl 0.1565(2) 0.51346(14) 0.93655(10) 0.0219(3) Uani 0.50 1 d PDU C -2
Cl18 Cl 0.21205(17) 0.76850(13) 1.01998(9) 0.0226(3) Uani 0.50 1 d PDU C -2
Cl19 Cl 0.5008(3) 0.59118(19) 1.16901(14) 0.0284(4) Uani 0.50 1 d PDU C -2
Cl20 Cl 0.6159(4) 0.2928(3) 1.15532(18) 0.0257(4) Uani 0.50 1 d PDU C -2
Cl21 Cl 0.4016(3) 0.2209(2) 1.01736(14) 0.0231(4) Uani 0.50 1 d PDU C -2
Cl22 Cl 0.22655(10) 0.44979(9) 1.13537(5) 0.02123(17) Uani 0.50 1 d PDU C -2
N1' N 0.01260(17) 0.03037(16) 1.24630(9) 0.0208(3) Uani 1 1 d . E .
P2' P -0.11584(5) -0.04656(5) 1.29174(3) 0.02102(11) Uani 1 1 d . . .
N3' N -0.2073(2) -0.0924(2) 1.24236(11) 0.0311(4) Uani 1 1 d . E .
P4' P -0.16478(7) -0.10650(6) 1.15843(4) 0.03141(14) Uani 1 1 d . . .
N5' N -0.0332(2) -0.0445(2) 1.11993(11) 0.0314(4) Uani 1 1 d . E .
P6' P 0.05871(5) 0.02134(5) 1.15699(3) 0.02209(11) Uani 1 1 d . . .
Cl1' Cl -0.02558(6) -0.19014(5) 1.36983(3) 0.03280(12) Uani 1 1 d . . .
Cl2' Cl -0.24511(5) 0.06972(5) 1.34748(3) 0.02467(10) Uani 1 1 d . . .
Cl3' Cl -0.1451(3) -0.2712(4) 1.1434(2) 0.0318(6) Uani 0.423(16) 1 d PU E 1
Cl4' Cl -0.3379(4) -0.0085(5) 1.0908(3) 0.0349(8) Uani 0.423(16) 1 d PU E 1
Cl3D Cl -0.1024(9) -0.2980(5) 1.1624(4) 0.0571(15) Uani 0.577(16) 1 d PU E 2
Cl4D Cl -0.3294(5) -0.0560(9) 1.10511(17) 0.0498(11) Uani 0.577(16) 1 d PU E 2
Cl5' Cl 0.26206(6) -0.06718(5) 1.15138(3) 0.03282(12) Uani 1 1 d . E .
Cl6' Cl 0.05634(6) 0.19603(5) 1.09897(3) 0.02763(11) Uani 1 1 d . E .
Si1' Si 0.09529(6) 0.13361(5) 1.29252(3) 0.02032(11) Uani 1 1 d . . .
C1' C 0.1094(2) 0.0527(2) 1.39378(12) 0.0271(4) Uani 1 1 d U E .
H1'A H 0.0121 0.0452 1.4173 0.033 Uiso 1 1 calc R . .
H1'B H 0.1685 -0.0341 1.3983 0.033 Uiso 1 1 calc R . .
C2' C 0.1787(3) 0.1281(3) 1.43531(15) 0.0462(7) Uani 1 1 d U . .
H2'A H 0.1994 0.0780 1.4863 0.069 Uiso 1 1 calc R E .
H2'B H 0.1122 0.2083 1.4383 0.069 Uiso 1 1 calc R . .
H2'C H 0.2687 0.1461 1.4078 0.069 Uiso 1 1 calc R . .
C3' C 0.2818(2) 0.1408(2) 1.25104(13) 0.0292(4) Uani 1 1 d U E .
H3'A H 0.2815 0.1469 1.1962 0.035 Uiso 1 1 calc R . .
H3'B H 0.3047 0.2207 1.2573 0.035 Uiso 1 1 calc R . .
C4' C 0.4028(3) 0.0331(3) 1.28171(16) 0.0423(6) Uani 1 1 d U . .
H4'A H 0.4928 0.0450 1.2520 0.063 Uiso 1 1 calc R E .
H4'B H 0.3804 -0.0478 1.2786 0.063 Uiso 1 1 calc R . .
H4'C H 0.4138 0.0322 1.3345 0.063 Uiso 1 1 calc R . .
C5' C -0.0269(2) 0.29271(19) 1.27275(12) 0.0272(4) Uani 1 1 d U E .
H5'A H -0.0955 0.2931 1.2357 0.033 Uiso 0.456(8) 1 calc PR F 1
H5'B H -0.0839 0.3052 1.3199 0.033 Uiso 0.456(8) 1 calc PR F 1
H5'C H -0.0297 0.3248 1.2175 0.033 Uiso 0.544(8) 1 d PR F 2
H5'D H -0.1256 0.2826 1.2926 0.033 Uiso 0.544(8) 1 d PR F 2
C6' C 0.0460(7) 0.4023(5) 1.2433(4) 0.0454(19) Uani 0.456(8) 1 d PU E 1
H6'A H -0.0263 0.4816 1.2357 0.068 Uiso 0.456(8) 1 calc PR F 1
H6'B H 0.0988 0.3936 1.1952 0.068 Uiso 0.456(8) 1 calc PR F 1
H6'C H 0.1136 0.4038 1.2797 0.068 Uiso 0.456(8) 1 calc PR F 1
C6D C 0.0166(9) 0.3918(6) 1.3073(3) 0.061(2) Uani 0.544(8) 1 d PU E 2
H6'D H -0.0399 0.4762 1.2864 0.091 Uiso 0.544(8) 1 calc PR F 2
H6'E H 0.1195 0.3918 1.2953 0.091 Uiso 0.544(8) 1 calc PR F 2
H6'F H -0.0020 0.3706 1.3621 0.091 Uiso 0.544(8) 1 calc PR F 2

loop_
_atom_site_aniso_label
_atom_site_aniso_U_11
_atom_site_aniso_U_22
_atom_site_aniso_U_33
_atom_site_aniso_U_23
_atom_site_aniso_U_13
_atom_site_aniso_U_12
C1 0.033(3) 0.028(3) 0.025(3) -0.008(2) 0.009(2) -0.001(2)
B2 0.033(4) 0.020(3) 0.015(3) -0.004(2) 0.002(3) -0.008(3)
B3 0.039(4) 0.017(3) 0.019(3) -0.004(2) 0.004(3) -0.010(2)
B4 0.029(4) 0.024(4) 0.027(5) -0.007(3) 0.000(3) -0.003(3)
B5 0.026(4) 0.025(3) 0.018(4) -0.006(3) 0.000(3) 0.001(3)
B6 0.027(4) 0.022(3) 0.019(3) -0.008(3) 0.000(3) 0.003(3)
B7 0.020(3) 0.021(3) 0.016(4) -0.006(3) -0.003(2) -0.005(2)
B8 0.024(3) 0.017(3) 0.017(4) -0.005(3) -0.002(3) -0.001(2)
B9 0.034(4) 0.020(3) 0.013(3) -0.003(3) -0.005(3) -0.006(3)
B10 0.022(4) 0.021(3) 0.019(3) -0.007(2) -0.003(3) 0.004(3)
B11 0.023(3) 0.019(3) 0.019(3) -0.005(2) -0.007(3) 0.001(2)
B12 0.022(3) 0.022(3) 0.020(3) -0.003(2) -0.008(2) -0.003(2)
Cl1 0.085(3) 0.054(2) 0.0239(18) 0.0035(15) -0.0103(17) 0.0015(19)
Cl2 0.068(3) 0.0274(12) 0.0417(17) 0.0120(8) -0.0146(16) -0.0310(10)
Cl3 0.071(3) 0.091(3) 0.102(3) -0.015(2) -0.006(2) -0.028(2)
Cl4 0.0271(10) 0.0202(8) 0.0220(13) -0.0074(7) -0.0021(7) 0.0010(7)
Cl5 0.045(4) 0.034(3) 0.0198(17) -0.0144(19) -0.0033(17) 0.003(2)
Cl6 0.0178(8) 0.0229(8) 0.0299(8) -0.0041(7) -0.0098(6) -0.0063(6)
Cl7 0.040(2) 0.037(3) 0.0261(14) -0.0072(17) 0.0011(16) 0.0140(17)
Cl8 0.039(3) 0.0278(11) 0.0187(16) -0.0108(10) -0.0021(14) -0.0066(17)
Cl9 0.0350(12) 0.0234(11) 0.0122(11) -0.0057(9) -0.0050(9) -0.0005(9)
Cl10 0.0365(9) 0.0200(11) 0.0306(11) 0.0031(11) -0.0031(7) -0.0159(11)
Cl11 0.0263(4) 0.0255(4) 0.0122(4) 0.0029(3) 0.0121(3) -0.0082(3)
C1" 0.020(2) 0.027(3) 0.0156(19) -0.0066(18) 0.0048(16) -0.0090(19)
B2" 0.019(2) 0.023(3) 0.015(2) -0.0073(18) 0.0020(16) -0.0068(18)
B3" 0.024(2) 0.024(3) 0.015(2) -0.0065(19) 0.0029(17) -0.010(2)
B4" 0.018(2) 0.026(3) 0.017(2) -0.009(2) 0.0029(16) -0.0097(19)
B5" 0.017(2) 0.025(3) 0.015(2) -0.008(2) 0.0003(16) -0.0052(19)
B6" 0.023(2) 0.023(3) 0.013(2) -0.0059(19) 0.0009(16) -0.0069(19)
B7" 0.020(2) 0.018(2) 0.015(2) -0.0031(18) -0.0009(16) -0.0053(17)
B8" 0.021(2) 0.017(2) 0.016(2) -0.0054(18) 0.0004(16) -0.0078(17)
B9" 0.021(2) 0.023(3) 0.014(2) -0.0075(19) 0.0012(16) -0.0075(19)
B10" 0.019(2) 0.023(3) 0.013(2) -0.0052(18) -0.0016(15) -0.0033(18)
B11" 0.0151(19) 0.017(2) 0.018(2) -0.0066(18) -0.0006(16) -0.0047(17)
B12" 0.017(2) 0.017(2) 0.0136(19) -0.0062(17) 0.0018(16) -0.0026(17)
Cl12 0.0375(8) 0.0272(12) 0.0131(10) -0.0003(7) 0.0003(7) -0.0142(10)
Cl13 0.0312(9) 0.0279(11) 0.0262(11) -0.0081(7) 0.0046(7) -0.0181(9)
Cl14 0.0185(6) 0.0423(11) 0.0333(10) -0.0164(7) -0.0009(6) -0.0110(7)
Cl15 0.0207(5) 0.0414(9) 0.0320(8) -0.0206(7) 0.0001(5) -0.0003(7)
Cl16 0.0304(6) 0.0277(9) 0.0148(8) -0.0100(7) -0.0023(5) -0.0046(8)
Cl17 0.0211(5) 0.0198(7) 0.0267(8) -0.0057(5) -0.0072(5) -0.0049(5)
Cl18 0.0252(6) 0.0212(6) 0.0220(6) -0.0069(5) 0.0002(4) -0.0044(5)
Cl19 0.0347(7) 0.0366(11) 0.0170(9) -0.0134(8) -0.0014(6) -0.0057(10)
Cl20 0.0312(7) 0.0265(12) 0.0183(12) -0.0034(8) -0.0041(8) -0.0041(9)
Cl21 0.0238(5) 0.0185(9) 0.0282(11) -0.0052(6) -0.0051(7) -0.0052(6)
Cl22 0.0216(4) 0.0234(4) 0.0169(4) -0.0019(3) 0.0091(3) -0.0084(3)
N1' 0.0214(7) 0.0240(8) 0.0193(7) -0.0071(6) 0.0012(6) -0.0082(6)
P2' 0.0203(2) 0.0222(2) 0.0227(2) -0.00797(19) 0.00300(17) -0.00747(18)
N3' 0.0279(9) 0.0433(11) 0.0324(10) -0.0201(8) 0.0073(7) -0.0201(8)
P4' 0.0324(3) 0.0393(3) 0.0336(3) -0.0230(3) 0.0075(2) -0.0190(2)
N5' 0.0365(10) 0.0420(11) 0.0246(9) -0.0144(8) 0.0035(7) -0.0212(8)
P6' 0.0224(2) 0.0266(2) 0.0205(2) -0.00930(19) 0.00320(17) -0.00924(19)
Cl1' 0.0316(3) 0.0233(2) 0.0392(3) 0.0016(2) 0.0005(2) -0.00714(19)
Cl2' 0.0228(2) 0.0282(2) 0.0243(2) -0.01059(18) 0.00371(17) -0.00511(17)
Cl3' 0.0398(11) 0.0201(10) 0.0372(11) -0.0107(8) -0.0090(9) -0.0020(7)
Cl4' 0.0404(9) 0.0292(15) 0.0364(15) -0.0105(10) -0.0224(9) 0.0036(8)
Cl3D 0.087(3) 0.0289(11) 0.059(2) -0.0229(13) 0.031(2) -0.0226(16)
Cl4D 0.0455(11) 0.078(3) 0.0349(8) -0.0084(13) -0.0136(7) -0.0308(16)
Cl5' 0.0258(2) 0.0349(3) 0.0398(3) -0.0180(2) 0.0057(2) -0.0035(2)
Cl6' 0.0301(2) 0.0308(2) 0.0225(2) -0.00315(18) 0.00065(18) -0.01139(19)
Si1' 0.0238(2) 0.0209(2) 0.0173(2) -0.00311(19) -0.00091(18) -0.00822(19)
C1' 0.0293(10) 0.0319(10) 0.0213(9) -0.0004(8) -0.0043(7) -0.0133(8)
C2' 0.0507(15) 0.073(2) 0.0257(11) -0.0123(12) -0.0037(10) -0.0337(14)
C3' 0.0273(10) 0.0347(11) 0.0273(10) -0.0041(9) 0.0001(8) -0.0138(8)
C4' 0.0351(12) 0.0444(14) 0.0435(14) -0.0003(11) -0.0050(11) -0.0088(11)
C5' 0.0349(11) 0.0221(9) 0.0241(10) -0.0052(8) -0.0002(8) -0.0051(8)
C6' 0.046(3) 0.023(2) 0.063(4) -0.001(2) 0.006(3) -0.012(2)
C6D 0.118(6) 0.040(3) 0.032(3) -0.009(2) 0.006(3) -0.033(3)

loop_
_atom_type_symbol
_atom_type_description
_atom_type_scat_dispersion_real
_atom_type_scat_dispersion_imag
_atom_type_scat_source
C C 0.0033 0.0016 'International Tables Vol C Tables 4.2.6.8 and 6.1.1.4'
H H 0.0000 0.0000 'International Tables Vol C Tables 4.2.6.8 and 6.1.1.4'
B B 0.0013 0.0007 'International Tables Vol C Tables 4.2.6.8 and 6.1.1.4'
N N 0.0061 0.0033 'International Tables Vol C Tables 4.2.6.8 and 6.1.1.4'
Si Si 0.0817 0.0704 'International Tables Vol C Tables 4.2.6.8 and 6.1.1.4'
P P 0.1023 0.0942 'International Tables Vol C Tables 4.2.6.8 and 6.1.1.4'
Cl Cl 0.1484 0.1585 'International Tables Vol C Tables 4.2.6.8 and 6.1.1.4'

loop_
_geom_angle_atom_site_label_1
_geom_angle_atom_site_label_2
_geom_angle_atom_site_label_3
_geom_angle
B3 C1 B2 62.3(3)
B3 C1 B5 112.7(5)
B2 C1 B5 113.2(5)
B3 C1 B6 113.3(5)
B2 C1 B6 62.4(3)
B5 C1 B6 61.9(3)
B3 C1 B4 61.8(3)
B2 C1 B4 113.4(5)
B5 C1 B4 62.1(3)
B6 C1 B4 113.2(5)
C1 B2 B7 104.7(4)
C1 B2 Cl1 125.4(5)
B7 B2 Cl1 122.2(5)
C1 B2 B3 58.8(3)
B7 B2 B3 106.9(4)
Cl1 B2 B3 122.0(5)
C1 B2 B6 58.9(3)
B7 B2 B6 59.7(3)
Cl1 B2 B6 122.2(5)
B3 B2 B6 107.6(4)
C1 B2 B8 105.3(4)
B7 B2 B8 60.1(3)
Cl1 B2 B8 121.0(5)
B3 B2 B8 59.5(3)
B6 B2 B8 108.3(4)
C1 B3 Cl2 125.9(5)
C1 B3 B4 59.3(3)
Cl2 B3 B4 122.8(5)
C1 B3 B8 106.2(4)
Cl2 B3 B8 119.2(5)
B4 B3 B8 108.9(4)
C1 B3 B9 106.3(4)
Cl2 B3 B9 120.3(5)
B4 B3 B9 60.2(3)
B8 B3 B9 60.7(3)
C1 B3 B2 58.9(3)
Cl2 B3 B2 120.8(6)
B4 B3 B2 108.5(4)
B8 B3 B2 60.7(3)
B9 B3 B2 109.3(4)
C1 B4 B10 105.4(4)
C1 B4 B3 58.9(3)
B10 B4 B3 108.1(4)
C1 B4 Cl3 123.2(5)
B10 B4 Cl3 122.7(5)
B3 B4 Cl3 121.6(5)
C1 B4 B9 105.9(4)
B10 B4 B9 60.6(3)
B3 B4 B9 60.1(3)
Cl3 B4 B9 122.4(5)
C1 B4 B5 58.8(3)
B10 B4 B5 59.8(3)
B3 B4 B5 107.6(4)
Cl3 B4 B5 121.3(5)
B9 B4 B5 108.4(4)
C1 B5 Cl4 124.3(5)
C1 B5 B10 105.6(4)
Cl4 B5 B10 122.2(6)
C1 B5 B6 59.1(3)
Cl4 B5 B6 120.3(5)
B10 B5 B6 108.9(4)
C1 B5 B4 59.1(3)
Cl4 B5 B4 122.3(5)
B10 B5 B4 59.8(3)
B6 B5 B4 108.4(4)
C1 B5 B11 106.4(5)
Cl4 B5 B11 120.5(5)
B10 B5 B11 60.9(3)
B6 B5 B11 60.6(3)
B4 B5 B11 109.0(4)
C1 B6 Cl5 120.0(6)
C1 B6 B7 104.5(4)
Cl5 B6 B7 125.9(7)
C1 B6 B5 59.0(3)
Cl5 B6 B5 121.0(7)
B7 B6 B5 107.2(4)
C1 B6 B2 58.7(3)
Cl5 B6 B2 119.4(8)
B7 B6 B2 59.7(3)
B5 B6 B2 107.9(4)
C1 B6 B11 105.9(5)
Cl5 B6 B11 125.4(7)
B7 B6 B11 60.2(3)
B5 B6 B11 60.0(3)
B2 B6 B11 108.7(4)
B2 B7 B6 60.5(3)
B2 B7 Cl6 120.3(4)
B6 B7 Cl6 123.7(4)
B2 B7 B8 60.7(3)
B6 B7 B8 109.4(4)
Cl6 B7 B8 117.9(4)
B2 B7 B11 109.6(4)
B6 B7 B11 60.5(3)
Cl6 B7 B11 122.7(4)
B8 B7 B11 109.8(4)
B2 B7 B12 109.4(4)
B6 B7 B12 109.3(4)
Cl6 B7 B12 119.5(4)
B8 B7 B12 60.5(3)
B11 B7 B12 60.9(3)
B3 B8 Cl7 125.7(5)
B3 B8 B7 106.5(4)
Cl7 B8 B7 119.8(5)
B3 B8 B9 59.8(3)
Cl7 B8 B9 123.1(5)
B7 B8 B9 107.3(4)
B3 B8 B2 59.8(3)
Cl7 B8 B2 122.6(6)
B7 B8 B2 59.2(3)
B9 B8 B2 107.9(4)
B3 B8 B12 107.5(4)
Cl7 B8 B12 119.2(5)
B7 B8 B12 59.9(3)
B9 B8 B12 60.0(3)
B2 B8 B12 107.7(4)
B3 B9 B4 59.7(3)
B3 B9 Cl8 119.8(6)
B4 B9 Cl8 119.9(6)
B3 B9 B10 106.9(4)
B4 B9 B10 59.5(3)
Cl8 B9 B10 123.5(7)
B3 B9 B8 59.5(3)
B4 B9 B8 107.6(4)
Cl8 B9 B8 122.3(7)
B10 B9 B8 107.7(4)
B3 B9 B12 107.4(4)
B4 B9 B12 107.6(4)
Cl8 B9 B12 124.7(6)
B10 B9 B12 59.9(3)
B8 B9 B12 60.2(3)
B5 B10 B4 60.4(3)
B5 B10 Cl9 124.2(4)
B4 B10 Cl9 121.8(4)
B5 B10 B9 108.4(4)
B4 B10 B9 60.0(3)
Cl9 B10 B9 119.0(5)
B5 B10 B12 108.2(4)
B4 B10 B12 108.3(4)
Cl9 B10 B12 119.7(4)
B9 B10 B12 60.3(3)
B5 B10 B11 59.9(3)
B4 B10 B11 108.7(4)
Cl9 B10 B11 122.3(5)
B9 B10 B11 109.0(4)
B12 B10 B11 60.6(3)
B5 B11 B7 106.1(4)
B5 B11 B6 59.5(3)
B7 B11 B6 59.3(3)
B5 B11 Cl10 125.6(4)
B7 B11 Cl10 121.3(4)
B6 B11 Cl10 124.4(4)
B5 B11 B10 59.2(3)
B7 B11 B10 106.2(4)
B6 B11 B10 106.7(4)
Cl10 B11 B10 122.3(5)
B5 B11 B12 106.8(4)
B7 B11 B12 59.7(3)
B6 B11 B12 107.4(4)
Cl10 B11 B12 118.9(4)
B10 B11 B12 59.5(3)
Cl11 B12 B7 123.0(4)
Cl11 B12 B10 122.1(4)
B7 B12 B10 106.4(4)
Cl11 B12 B9 122.0(4)
B7 B12 B9 106.9(4)
B10 B12 B9 59.8(3)
Cl11 B12 B8 122.3(4)
B7 B12 B8 59.6(3)
B10 B12 B8 107.3(4)
B9 B12 B8 59.8(3)
Cl11 B12 B11 121.2(4)
B7 B12 B11 59.5(3)
B10 B12 B11 59.9(3)
B9 B12 B11 108.1(4)
B8 B12 B11 107.9(4)
B3" C1" B2" 63.1(3)
B3" C1" B4" 63.1(3)
B2" C1" B4" 115.3(4)
B3" C1" B5" 114.7(4)
B2" C1" B5" 114.9(4)
B4" C1" B5" 62.1(3)
B3" C1" B6" 115.4(4)
B2" C1" B6" 63.2(3)
B4" C1" B6" 114.4(4)
B5" C1" B6" 62.5(3)
C1" B2" Cl12 121.4(4)
C1" B2" B7" 104.3(3)
Cl12 B2" B7" 125.2(4)
C1" B2" B8" 104.1(3)
Cl12 B2" B8" 125.4(4)
B7" B2" B8" 60.9(3)
C1" B2" B3" 58.4(3)
Cl12 B2" B3" 120.6(4)
B7" B2" B3" 108.1(3)
B8" B2" B3" 59.4(3)
C1" B2" B6" 58.6(3)
Cl12 B2" B6" 120.1(4)
B7" B2" B6" 59.7(3)
B8" B2" B6" 108.3(3)
B3" B2" B6" 107.8(3)
C1" B3" Cl13 121.9(4)
C1" B3" B8" 104.3(4)
Cl13 B3" B8" 124.8(4)
C1" B3" B9" 104.6(3)
Cl13 B3" B9" 124.5(3)
B8" B3" B9" 61.0(3)
C1" B3" B2" 58.5(2)
Cl13 B3" B2" 120.5(3)
B8" B3" B2" 59.6(3)
B9" B3" B2" 108.4(3)
C1" B3" B4" 58.5(2)
Cl13 B3" B4" 120.5(4)
B8" B3" B4" 108.3(3)
B9" B3" B4" 59.8(3)
B2" B3" B4" 107.7(3)
C1" B4" Cl14 120.4(3)
C1" B4" B5" 59.0(3)
Cl14 B4" B5" 120.0(3)
C1" B4" B10" 105.1(3)
Cl14 B4" B10" 125.9(3)
B5" B4" B10" 60.4(3)
C1" B4" B9" 104.3(3)
Cl14 B4" B9" 125.5(3)
B5" B4" B9" 108.7(3)
B10" B4" B9" 60.5(3)
C1" B4" B3" 58.4(2)
Cl14 B4" B3" 119.6(3)
B5" B4" B3" 108.2(3)
B10" B4" B3" 108.1(3)
B9" B4" B3" 59.6(3)
C1" B5" Cl15 120.7(3)
C1" B5" B4" 58.8(3)
Cl15 B5" B4" 119.9(3)
C1" B5" B11" 104.5(3)
Cl15 B5" B11" 125.6(3)
B4" B5" B11" 108.3(3)
C1" B5" B10" 104.7(3)
Cl15 B5" B10" 125.7(3)
B4" B5" B10" 60.0(3)
B11" B5" B10" 60.2(3)
C1" B5" B6" 58.8(3)
Cl15 B5" B6" 119.6(3)
B4" B5" B6" 108.6(3)
B11" B5" B6" 60.0(3)
B10" B5" B6" 108.4(3)
C1" B6" B7" 103.5(3)
C1" B6" B11" 104.3(4)
B7" B6" B11" 60.8(3)
C1" B6" B5" 58.6(3)
B7" B6" B5" 108.1(3)
B11" B6" B5" 59.9(3)
C1" B6" B2" 58.2(2)
B7" B6" B2" 59.1(3)
B11" B6" B2" 107.9(3)
B5" B6" B2" 107.6(3)
C1" B6" Cl16 129.2(4)
B7" B6" Cl16 124.9(4)
B11" B6" Cl16 111.6(3)
B5" B6" Cl16 111.9(3)
B2" B6" Cl16 134.1(4)
B2" B7" B6" 61.2(3)
B2" B7" Cl17 121.5(3)
B6" B7" Cl17 121.2(3)
B2" B7" B8" 59.7(3)
B6" B7" B8" 108.6(3)
Cl17 B7" B8" 122.0(3)
B2" B7" B12" 108.2(4)
B6" B7" B12" 108.0(3)
Cl17 B7" B12" 121.7(3)
B8" B7" B12" 60.1(3)
B2" B7" B11" 108.8(3)
B6" B7" B11" 59.9(3)
Cl17 B7" B11" 121.3(3)
B8" B7" B11" 108.0(3)
B12" B7" B11" 59.8(2)
B3" B8" B2" 61.1(3)
B3" B8" Cl18 121.6(3)
B2" B8" Cl18 121.2(3)
B3" B8" B7" 108.2(3)
B2" B8" B7" 59.4(3)
Cl18 B8" B7" 121.6(3)
B3" B8" B12" 108.0(3)
B2" B8" B12" 107.9(3)
Cl18 B8" B12" 121.8(3)
B7" B8" B12" 60.0(2)
B3" B8" B9" 59.8(3)
B2" B8" B9" 108.7(3)
Cl18 B8" B9" 121.9(3)
B7" B8" B9" 108.0(3)
B12" B8" B9" 60.0(3)
B3" B9" B4" 60.6(3)
B3" B9" B10" 108.4(3)
B4" B9" B10" 59.7(3)
B3" B9" B12" 107.3(3)
B4" B9" B12" 107.3(3)
B10" B9" B12" 59.9(2)
B3" B9" B8" 59.1(3)
B4" B9" B8" 107.5(3)
B10" B9" B8" 107.9(3)
B12" B9" B8" 59.9(2)
B3" B9" Cl19 134.6(3)
B4" B9" Cl19 119.7(3)
B10" B9" Cl19 107.9(3)
B12" B9" Cl19 114.2(3)
B8" B9" Cl19 130.6(3)
Cl20 B10" B4" 120.5(3)
Cl20 B10" B5" 121.1(3)
B4" B10" B5" 59.6(3)
Cl20 B10" B11" 122.6(4)
B4" B10" B11" 107.6(3)
B5" B10" B11" 59.7(3)
Cl20 B10" B12" 123.6(3)
B4" B10" B12" 107.5(3)
B5" B10" B12" 107.3(3)
B11" B10" B12" 59.9(2)
Cl20 B10" B9" 121.8(4)
B4" B10" B9" 59.8(3)
B5" B10" B9" 107.5(3)
B11" B10" B9" 108.1(3)
B12" B10" B9" 60.1(2)
Cl21 B11" B5" 121.9(3)
Cl21 B11" B6" 119.5(3)
B5" B11" B6" 60.2(3)
Cl21 B11" B12" 123.3(3)
B5" B11" B12" 107.7(3)
B6" B11" B12" 107.7(3)
Cl21 B11" B10" 123.6(3)
B5" B11" B10" 60.0(3)
B6" B11" B10" 108.4(3)
B12" B11" B10" 60.1(2)
Cl21 B11" B7" 120.9(3)
B5" B11" B7" 107.2(3)
B6" B11" B7" 59.3(3)
B12" B11" B7" 59.9(2)
B10" B11" B7" 107.9(3)
Cl22 B12" B11" 122.6(3)
Cl22 B12" B7" 121.0(3)
B11" B12" B7" 60.3(3)
Cl22 B12" B10" 123.0(3)
B11" B12" B10" 60.0(3)
B7" B12" B10" 108.1(3)
Cl22 B12" B8" 120.2(3)
B11" B12" B8" 108.3(3)
B7" B12" B8" 59.9(3)
B10" B12" B8" 108.1(3)
Cl22 B12" B9" 121.5(3)
B11" B12" B9" 108.1(3)
B7" B12" B9" 108.0(4)
B10" B12" B9" 60.0(3)
B8" B12" B9" 60.1(3)
P6' N1' P2' 117.65(10)
P6' N1' Si1' 120.77(9)
P2' N1' Si1' 121.46(9)
N3' P2' N1' 116.62(10)
N3' P2' Cl2' 108.89(8)
N1' P2' Cl2' 106.68(6)
N3' P2' Cl1' 110.58(9)
N1' P2' Cl1' 108.23(6)
Cl2' P2' Cl1' 105.17(3)
P2' N3' P4' 125.47(12)
N5' P4' N3' 114.50(10)
N5' P4' Cl4D 115.26(17)
N3' P4' Cl4D 108.54(14)
N5' P4' Cl3' 111.42(12)
N3' P4' Cl3' 115.09(15)
Cl4D P4' Cl3' 89.63(18)
N5' P4' Cl3D 106.39(16)
N3' P4' Cl3D 106.72(18)
Cl4D P4' Cl3D 104.58(11)
Cl3' P4' Cl3D 15.20(19)
N5' P4' Cl4' 104.4(2)
N3' P4' Cl4' 108.99(15)
Cl4D P4' Cl4' 13.09(12)
Cl3' P4' Cl4' 100.87(9)
Cl3D P4' Cl4' 116.0(2)
P6' N5' P4' 126.73(12)
N5' P6' N1' 116.98(9)
N5' P6' Cl6' 110.37(9)
N1' P6' Cl6' 106.65(7)
N5' P6' Cl5' 108.84(8)
N1' P6' Cl5' 108.05(7)
Cl6' P6' Cl5' 105.30(3)
C1' Si1' C5' 115.62(10)
C1' Si1' C3' 107.49(10)
C5' Si1' C3' 111.79(10)
C1' Si1' N1' 106.85(9)
C5' Si1' N1' 105.01(9)
C3' Si1' N1' 109.87(9)
C2' C1' Si1' 110.44(16)
C4' C3' Si1' 118.03(17)
C6' C5' C6D 45.0(4)
C6' C5' Si1' 115.3(3)
C6D C5' Si1' 114.2(3)

loop_
_geom_bond_atom_site_label_1
_geom_bond_atom_site_label_2
_geom_bond_distance
C1 B3 1.721(7)
C1 B2 1.721(7)
C1 B5 1.724(7)
C1 B6 1.725(7)
C1 B4 1.729(7)
B2 B7 1.770(7)
B2 Cl1 1.771(7)
B2 B3 1.781(7)
B2 B6 1.785(7)
B2 B8 1.796(7)
B3 Cl2 1.748(7)
B3 B4 1.772(8)
B3 B8 1.774(7)
B3 B9 1.778(7)
B4 B10 1.772(7)
B4 Cl3 1.774(7)
B4 B9 1.780(7)
B4 B5 1.782(8)
B5 Cl4 1.760(7)
B5 B10 1.771(7)
B5 B6 1.774(8)
B5 B11 1.783(7)
B6 Cl5 1.770(7)
B6 B7 1.770(7)
B6 B11 1.793(7)
B7 Cl6 1.783(6)
B7 B8 1.786(7)
B7 B11 1.786(7)
B7 B12 1.791(6)
B8 Cl7 1.785(7)
B8 B9 1.795(7)
B8 B12 1.802(7)
B9 Cl8 1.784(7)
B9 B10 1.791(7)
B9 B12 1.799(7)
B10 Cl9 1.777(6)
B10 B12 1.792(7)
B10 B11 1.801(7)
B11 Cl10 1.794(7)
B11 B12 1.812(7)
B12 Cl11 1.770(7)
C1" B3" 1.717(6)
C1" B2" 1.718(6)
C1" B4" 1.719(6)
C1" B5" 1.723(6)
C1" B6" 1.726(6)
B2" Cl12 1.762(5)
B2" B7" 1.765(6)
B2" B8" 1.770(6)
B2" B3" 1.797(7)
B2" B6" 1.804(6)
B3" Cl13 1.756(6)
B3" B8" 1.767(6)
B3" B9" 1.779(6)
B3" B4" 1.799(6)
B4" Cl14 1.772(5)
B4" B5" 1.776(6)
B4" B10" 1.783(6)
B4" B9" 1.783(6)
B5" Cl15 1.772(5)
B5" B11" 1.784(6)
B5" B10" 1.789(6)
B5" B6" 1.790(6)
B6" B7" 1.776(6)
B6" B11" 1.786(6)
B6" Cl16 1.812(6)
B7" Cl17 1.780(5)
B7" B8" 1.793(6)
B7" B12" 1.794(6)
B7" B11" 1.802(6)
B8" Cl18 1.782(5)
B8" B12" 1.797(6)
B8" B9" 1.801(6)
B9" B10" 1.797(6)
B9" B12" 1.799(6)
B9" Cl19 1.818(6)
B10" Cl20 1.782(5)
B10" B11" 1.793(6)
B10" B12" 1.796(6)
B11" Cl21 1.777(5)
B11" B12" 1.792(6)
B12" Cl22 1.775(6)
N1' P6' 1.6673(17)
N1' P2' 1.6752(17)
N1' Si1' 1.9085(17)
P2' N3' 1.5545(19)
P2' Cl2' 1.9691(7)
P2' Cl1' 1.9698(8)
N3' P4' 1.582(2)
P4' N5' 1.578(2)
P4' Cl4D 1.846(5)
P4' Cl3' 1.873(4)
P4' Cl3D 2.056(4)
P4' Cl4' 2.107(3)
N5' P6' 1.5499(19)
P6' Cl6' 1.9648(7)
P6' Cl5' 1.9732(7)
Si1' C1' 1.860(2)
Si1' C5' 1.863(2)
Si1' C3' 1.865(2)
C1' C2' 1.537(3)
C3' C4' 1.510(3)
C5' C6' 1.488(6)
C5' C6D 1.537(6)

loop_
_geom_torsion_atom_site_label_1
_geom_torsion_atom_site_label_2
_geom_torsion_atom_site_label_3
_geom_torsion_atom_site_label_4
_geom_torsion
B3 C1 B2 B7 -101.2(4)
B5 C1 B2 B7 3.3(6)
B6 C1 B2 B7 40.0(4)
B4 C1 B2 B7 -65.0(5)
B3 C1 B2 Cl1 109.3(6)
B5 C1 B2 Cl1 -146.2(5)
B6 C1 B2 Cl1 -109.6(6)
B4 C1 B2 Cl1 145.4(6)
B5 C1 B2 B3 104.5(5)
B6 C1 B2 B3 141.1(5)
B4 C1 B2 B3 36.1(4)
B3 C1 B2 B6 -141.1(5)
B5 C1 B2 B6 -36.7(4)
B4 C1 B2 B6 -105.0(5)
B3 C1 B2 B8 -38.7(4)
B5 C1 B2 B8 65.7(5)
B6 C1 B2 B8 102.4(4)
B4 C1 B2 B8 -2.6(6)
B2 C1 B3 Cl2 -107.5(7)
B5 C1 B3 Cl2 147.3(6)
B6 C1 B3 Cl2 -144.8(6)
B4 C1 B3 Cl2 110.3(7)
B2 C1 B3 B4 142.1(5)
B5 C1 B3 B4 37.0(5)
B6 C1 B3 B4 104.9(5)
B2 C1 B3 B8 39.5(4)
B5 C1 B3 B8 -65.6(5)
B6 C1 B3 B8 2.3(6)
B4 C1 B3 B8 -102.6(4)
B2 C1 B3 B9 103.0(4)
B5 C1 B3 B9 -2.1(6)
B6 C1 B3 B9 65.8(6)
B4 C1 B3 B9 -39.1(4)
B5 C1 B3 B2 -105.2(5)
B6 C1 B3 B2 -37.2(4)
B4 C1 B3 B2 -142.1(5)
B7 B2 B3 C1 97.2(4)
Cl1 B2 B3 C1 -114.8(6)
B6 B2 B3 C1 34.3(4)
B8 B2 B3 C1 135.5(5)
C1 B2 B3 Cl2 116.0(6)
B7 B2 B3 Cl2 -146.8(5)
Cl1 B2 B3 Cl2 1.2(7)
B6 B2 B3 Cl2 150.3(5)
B8 B2 B3 Cl2 -108.5(6)
C1 B2 B3 B4 -33.8(4)
B7 B2 B3 B4 63.4(4)
Cl1 B2 B3 B4 -148.6(5)
B6 B2 B3 B4 0.5(5)
B8 B2 B3 B4 101.7(4)
C1 B2 B3 B8 -135.5(5)
B7 B2 B3 B8 -38.3(4)
Cl1 B2 B3 B8 109.7(5)
B6 B2 B3 B8 -101.2(4)
C1 B2 B3 B9 -97.8(5)
B7 B2 B3 B9 -0.6(6)
Cl1 B2 B3 B9 147.4(5)
B6 B2 B3 B9 -63.5(4)
B8 B2 B3 B9 37.7(4)
B3 C1 B4 B10 102.1(4)
B2 C1 B4 B10 65.8(5)
B5 C1 B4 B10 -39.0(4)
B6 C1 B4 B10 -2.9(6)
B2 C1 B4 B3 -36.3(4)
B5 C1 B4 B3 -141.1(5)
B6 C1 B4 B3 -104.9(5)
B3 C1 B4 Cl3 -109.6(7)
B2 C1 B4 Cl3 -145.9(5)
B5 C1 B4 Cl3 109.3(6)
B6 C1 B4 Cl3 145.4(5)
B3 C1 B4 B9 38.9(4)
B2 C1 B4 B9 2.6(6)
B5 C1 B4 B9 -102.2(5)
B6 C1 B4 B9 -66.0(5)
B3 C1 B4 B5 141.1(5)
B2 C1 B4 B5 104.8(5)
B6 C1 B4 B5 36.2(4)
Cl2 B3 B4 C1 -115.4(6)
B8 B3 B4 C1 98.1(5)
B9 B3 B4 C1 135.8(5)
B2 B3 B4 C1 33.6(4)
C1 B3 B4 B10 -97.4(5)
Cl2 B3 B4 B10 147.2(5)
B8 B3 B4 B10 0.7(6)
B9 B3 B4 B10 38.3(4)
B2 B3 B4 B10 -63.8(4)
C1 B3 B4 Cl3 112.4(6)
Cl2 B3 B4 Cl3 -3.1(7)
B8 B3 B4 Cl3 -149.5(5)
B9 B3 B4 Cl3 -111.9(6)
B2 B3 B4 Cl3 146.0(5)
C1 B3 B4 B9 -135.8(5)
Cl2 B3 B4 B9 108.8(6)
B8 B3 B4 B9 -37.7(4)
B2 B3 B4 B9 -102.1(4)
C1 B3 B4 B5 -34.3(4)
Cl2 B3 B4 B5 -149.7(5)
B8 B3 B4 B5 63.8(4)
B9 B3 B4 B5 101.5(4)
B2 B3 B4 B5 -0.6(5)
B3 C1 B5 Cl4 -147.1(6)
B2 C1 B5 Cl4 144.6(6)
B6 C1 B5 Cl4 107.7(7)
B4 C1 B5 Cl4 -110.2(7)
B3 C1 B5 B10 2.3(6)
B2 C1 B5 B10 -66.1(5)
B6 C1 B5 B10 -103.0(5)
B4 C1 B5 B10 39.1(4)
B3 C1 B5 B6 105.2(5)
B2 C1 B5 B6 36.9(4)
B4 C1 B5 B6 142.1(5)
B3 C1 B5 B4 -36.9(5)
B2 C1 B5 B4 -105.2(5)
B6 C1 B5 B4 -142.1(5)
B3 C1 B5 B11 65.9(6)
B2 C1 B5 B11 -2.5(6)
B6 C1 B5 B11 -39.3(4)
B4 C1 B5 B11 102.7(4)
B10 B4 B5 C1 135.4(5)
B3 B4 B5 C1 34.3(4)
Cl3 B4 B5 C1 -112.4(6)
B9 B4 B5 C1 97.8(5)
C1 B4 B5 Cl4 113.4(7)
B10 B4 B5 Cl4 -111.2(6)
B3 B4 B5 Cl4 147.7(6)
Cl3 B4 B5 Cl4 1.0(7)
B9 B4 B5 Cl4 -148.8(6)
C1 B4 B5 B10 -135.4(5)
B3 B4 B5 B10 -101.1(4)
Cl3 B4 B5 B10 112.2(6)
B9 B4 B5 B10 -37.6(4)
C1 B4 B5 B6 -33.8(4)
B10 B4 B5 B6 101.6(4)
B3 B4 B5 B6 0.5(5)
Cl3 B4 B5 B6 -146.2(5)
B9 B4 B5 B6 64.0(4)
C1 B4 B5 B11 -98.1(5)
B10 B4 B5 B11 37.3(4)
B3 B4 B5 B11 -63.8(4)
Cl3 B4 B5 B11 149.5(5)
B9 B4 B5 B11 -0.3(6)
B3 C1 B6 Cl5 145.4(9)
B2 C1 B6 Cl5 108.2(9)
B5 C1 B6 Cl5 -110.4(9)
B4 C1 B6 Cl5 -146.6(9)
B3 C1 B6 B7 -2.7(6)
B2 C1 B6 B7 -39.9(4)
B5 C1 B6 B7 101.5(5)
B4 C1 B6 B7 65.3(5)
B3 C1 B6 B5 -104.3(5)
B2 C1 B6 B5 -141.5(5)
B4 C1 B6 B5 -36.3(4)
B3 C1 B6 B2 37.2(4)
B5 C1 B6 B2 141.5(5)
B4 C1 B6 B2 105.2(5)
B3 C1 B6 B11 -65.3(5)
B2 C1 B6 B11 -102.5(4)
B5 C1 B6 B11 39.0(4)
B4 C1 B6 B11 2.7(6)
Cl4 B5 B6 C1 -114.2(6)
B10 B5 B6 C1 97.3(5)
B4 B5 B6 C1 33.8(4)
B11 B5 B6 C1 135.7(5)
C1 B5 B6 Cl5 108.6(7)
Cl4 B5 B6 Cl5 -5.5(8)
B10 B5 B6 Cl5 -154.1(7)
B4 B5 B6 Cl5 142.4(7)
B11 B5 B6 Cl5 -115.7(7)
C1 B5 B6 B7 -96.9(4)
Cl4 B5 B6 B7 148.9(5)
B10 B5 B6 B7 0.3(6)
B4 B5 B6 B7 -63.2(4)
B11 B5 B6 B7 38.7(4)
C1 B5 B6 B2 -34.0(4)
Cl4 B5 B6 B2 -148.2(5)
B10 B5 B6 B2 63.3(4)
B4 B5 B6 B2 -0.2(5)
B11 B5 B6 B2 101.7(4)
C1 B5 B6 B11 -135.7(5)
Cl4 B5 B6 B11 110.1(6)
B10 B5 B6 B11 -38.4(4)
B4 B5 B6 B11 -101.9(4)
B7 B2 B6 C1 -134.0(5)
Cl1 B2 B6 C1 114.8(6)
B3 B2 B6 C1 -34.3(4)
B8 B2 B6 C1 -97.1(4)
C1 B2 B6 Cl5 -109.2(7)
B7 B2 B6 Cl5 116.8(7)
Cl1 B2 B6 Cl5 5.5(8)
B3 B2 B6 Cl5 -143.5(6)
B8 B2 B6 Cl5 153.6(6)
C1 B2 B6 B7 134.0(5)
Cl1 B2 B6 B7 -111.3(5)
B3 B2 B6 B7 99.7(4)
B8 B2 B6 B7 36.8(4)
C1 B2 B6 B5 34.1(4)
B7 B2 B6 B5 -99.9(4)
Cl1 B2 B6 B5 148.9(5)
B3 B2 B6 B5 -0.2(5)
B8 B2 B6 B5 -63.0(4)
C1 B2 B6 B11 97.6(5)
B7 B2 B6 B11 -36.3(4)
Cl1 B2 B6 B11 -147.6(5)
B3 B2 B6 B11 63.3(4)
B8 B2 B6 B11 0.5(6)
C1 B2 B7 B6 -39.6(4)
Cl1 B2 B7 B6 111.2(6)
B3 B2 B7 B6 -100.9(4)
B8 B2 B7 B6 -139.0(5)
C1 B2 B7 Cl6 -153.6(5)
Cl1 B2 B7 Cl6 -2.8(7)
B3 B2 B7 Cl6 145.1(4)
B6 B2 B7 Cl6 -114.0(5)
B8 B2 B7 Cl6 107.0(5)
C1 B2 B7 B8 99.4(5)
Cl1 B2 B7 B8 -109.9(6)
B3 B2 B7 B8 38.0(4)
B6 B2 B7 B8 139.0(5)
C1 B2 B7 B11 -2.8(5)
Cl1 B2 B7 B11 147.9(5)
B3 B2 B7 B11 -64.2(5)
B6 B2 B7 B11 36.7(4)
B8 B2 B7 B11 -102.2(4)
C1 B2 B7 B12 62.2(5)
Cl1 B2 B7 B12 -147.1(5)
B3 B2 B7 B12 0.9(6)
B6 B2 B7 B12 101.8(5)
B8 B2 B7 B12 -37.2(4)
C1 B6 B7 B2 39.4(4)
Cl5 B6 B7 B2 -106.2(9)
B5 B6 B7 B2 101.0(4)
B11 B6 B7 B2 139.7(4)
C1 B6 B7 Cl6 148.2(5)
Cl5 B6 B7 Cl6 2.6(10)
B5 B6 B7 Cl6 -150.3(4)
B2 B6 B7 Cl6 108.7(5)
B11 B6 B7 Cl6 -111.6(5)
C1 B6 B7 B8 2.1(6)
Cl5 B6 B7 B8 -143.5(8)
B5 B6 B7 B8 63.7(5)
B2 B6 B7 B8 -37.4(4)
B11 B6 B7 B8 102.3(4)
C1 B6 B7 B11 -100.2(5)
Cl5 B6 B7 B11 114.2(9)
B5 B6 B7 B11 -38.6(4)
B2 B6 B7 B11 -139.7(4)
C1 B6 B7 B12 -62.5(5)
Cl5 B6 B7 B12 151.9(8)
B5 B6 B7 B12 -0.9(6)
B2 B6 B7 B12 -101.9(4)
B11 B6 B7 B12 37.8(4)
C1 B3 B8 Cl7 -149.1(7)
Cl2 B3 B8 Cl7 0.6(9)
B4 B3 B8 Cl7 148.5(6)
B9 B3 B8 Cl7 111.0(7)
B2 B3 B8 Cl7 -110.4(7)
C1 B3 B8 B7 -0.8(6)
Cl2 B3 B8 B7 148.9(5)
B4 B3 B8 B7 -63.3(5)
B9 B3 B8 B7 -100.7(4)
B2 B3 B8 B7 37.8(4)
C1 B3 B8 B9 99.9(5)
Cl2 B3 B8 B9 -110.4(6)
B4 B3 B8 B9 37.4(4)
B2 B3 B8 B9 138.6(5)
C1 B3 B8 B2 -38.7(4)
Cl2 B3 B8 B2 111.0(6)
B4 B3 B8 B2 -101.1(4)
B9 B3 B8 B2 -138.6(5)
C1 B3 B8 B12 62.1(5)
Cl2 B3 B8 B12 -148.2(6)
B4 B3 B8 B12 -0.4(6)
B9 B3 B8 B12 -37.8(4)
B2 B3 B8 B12 100.7(4)
B2 B7 B8 B3 -38.1(4)
B6 B7 B8 B3 -0.8(6)
Cl6 B7 B8 B3 -149.1(4)
B11 B7 B8 B3 63.9(4)
B12 B7 B8 B3 101.0(4)
B2 B7 B8 Cl7 112.4(6)
B6 B7 B8 Cl7 149.7(6)
Cl6 B7 B8 Cl7 1.4(6)
B11 B7 B8 Cl7 -145.6(6)
B12 B7 B8 Cl7 -108.5(6)
B2 B7 B8 B9 -100.9(4)
B6 B7 B8 B9 -63.6(4)
Cl6 B7 B8 B9 148.2(4)
B11 B7 B8 B9 1.1(5)
B12 B7 B8 B9 38.2(3)
B6 B7 B8 B2 37.3(4)
Cl6 B7 B8 B2 -111.0(4)
B11 B7 B8 B2 102.0(4)
B12 B7 B8 B2 139.1(4)
B2 B7 B8 B12 -139.1(4)
B6 B7 B8 B12 -101.8(4)
Cl6 B7 B8 B12 109.9(4)
B11 B7 B8 B12 -37.1(4)
C1 B2 B8 B3 38.4(4)
B7 B2 B8 B3 136.8(4)
Cl1 B2 B8 B3 -111.3(6)
B6 B2 B8 B3 100.1(4)
C1 B2 B8 Cl7 153.8(5)
B7 B2 B8 Cl7 -107.8(6)
Cl1 B2 B8 Cl7 4.1(7)
B3 B2 B8 Cl7 115.4(6)
B6 B2 B8 Cl7 -144.4(5)
C1 B2 B8 B7 -98.4(4)
Cl1 B2 B8 B7 111.9(6)
B3 B2 B8 B7 -136.8(4)
B6 B2 B8 B7 -36.7(4)
C1 B2 B8 B9 1.5(5)
B7 B2 B8 B9 99.9(4)
Cl1 B2 B8 B9 -148.3(5)
B3 B2 B8 B9 -36.9(4)
B6 B2 B8 B9 63.2(5)
C1 B2 B8 B12 -61.9(5)
B7 B2 B8 B12 36.5(4)
Cl1 B2 B8 B12 148.4(5)
B3 B2 B8 B12 -100.3(5)
B6 B2 B8 B12 -0.2(6)
C1 B3 B9 B4 38.7(4)
Cl2 B3 B9 B4 -112.8(6)
B8 B3 B9 B4 138.5(5)
B2 B3 B9 B4 100.8(4)
C1 B3 B9 Cl8 148.1(8)
Cl2 B3 B9 Cl8 -3.5(10)
B4 B3 B9 Cl8 109.4(8)
B8 B3 B9 Cl8 -112.2(8)
B2 B3 B9 Cl8 -149.9(8)
C1 B3 B9 B10 1.1(6)
Cl2 B3 B9 B10 -150.4(5)
B4 B3 B9 B10 -37.6(4)
B8 B3 B9 B10 100.9(4)
B2 B3 B9 B10 63.2(5)
C1 B3 B9 B8 -99.8(5)
Cl2 B3 B9 B8 108.7(6)
B4 B3 B9 B8 -138.5(5)
B2 B3 B9 B8 -37.7(4)
C1 B3 B9 B12 -61.9(5)
Cl2 B3 B9 B12 146.6(6)
B4 B3 B9 B12 -100.6(5)
B8 B3 B9 B12 37.9(4)
B2 B3 B9 B12 0.2(6)
C1 B4 B9 B3 -38.4(4)
B10 B4 B9 B3 -137.4(5)
Cl3 B4 B9 B3 110.5(6)
B5 B4 B9 B3 -100.2(4)
C1 B4 B9 Cl8 -147.5(8)
B10 B4 B9 Cl8 113.5(8)
B3 B4 B9 Cl8 -109.1(8)
Cl3 B4 B9 Cl8 1.4(9)
B5 B4 B9 Cl8 150.7(7)
C1 B4 B9 B10 99.0(5)
B3 B4 B9 B10 137.4(5)
Cl3 B4 B9 B10 -112.1(6)
B5 B4 B9 B10 37.2(4)
C1 B4 B9 B8 -1.5(6)
B10 B4 B9 B8 -100.5(4)
B3 B4 B9 B8 36.8(4)
Cl3 B4 B9 B8 147.3(5)
B5 B4 B9 B8 -63.3(5)
C1 B4 B9 B12 61.9(5)
B10 B4 B9 B12 -37.1(4)
B3 B4 B9 B12 100.3(5)
Cl3 B4 B9 B12 -149.2(5)
B5 B4 B9 B12 0.2(6)
Cl7 B8 B9 B3 -115.2(6)
B7 B8 B9 B3 99.4(4)
B2 B8 B9 B3 37.0(4)
B12 B8 B9 B3 137.5(5)
B3 B8 B9 B4 -36.9(4)
Cl7 B8 B9 B4 -152.2(5)
B7 B8 B9 B4 62.5(4)
B2 B8 B9 B4 0.0(5)
B12 B8 B9 B4 100.6(4)
B3 B8 B9 Cl8 108.1(7)
Cl7 B8 B9 Cl8 -7.2(8)
B7 B8 B9 Cl8 -152.5(6)
B2 B8 B9 Cl8 145.0(6)
B12 B8 B9 Cl8 -114.4(7)
B3 B8 B9 B10 -99.6(4)
Cl7 B8 B9 B10 145.1(5)
B7 B8 B9 B10 -0.3(5)
B2 B8 B9 B10 -62.7(4)
B12 B8 B9 B10 37.9(4)
B3 B8 B9 B12 -137.5(5)
Cl7 B8 B9 B12 107.2(6)
B7 B8 B9 B12 -38.1(4)
B2 B8 B9 B12 -100.6(4)
C1 B5 B10 B4 -38.7(4)
Cl4 B5 B10 B4 111.4(6)
B6 B5 B10 B4 -100.8(4)
B11 B5 B10 B4 -139.1(4)
C1 B5 B10 Cl9 -149.0(5)
Cl4 B5 B10 Cl9 1.1(8)
B6 B5 B10 Cl9 149.0(4)
B4 B5 B10 Cl9 -110.3(5)
B11 B5 B10 Cl9 110.7(6)
C1 B5 B10 B9 -1.5(6)
Cl4 B5 B10 B9 148.7(5)
B6 B5 B10 B9 -63.5(5)
B4 B5 B10 B9 37.3(4)
B11 B5 B10 B9 -101.8(4)
C1 B5 B10 B12 62.4(5)
Cl4 B5 B10 B12 -147.5(6)
B6 B5 B10 B12 0.4(6)
B4 B5 B10 B12 101.1(5)
B11 B5 B10 B12 -37.9(4)
C1 B5 B10 B11 100.3(5)
Cl4 B5 B10 B11 -109.6(6)
B6 B5 B10 B11 38.3(4)
B4 B5 B10 B11 139.1(4)
C1 B4 B10 B5 38.6(4)
B3 B4 B10 B5 100.3(4)
Cl3 B4 B10 B5 -109.9(6)
B9 B4 B10 B5 138.4(5)
C1 B4 B10 Cl9 152.7(5)
B3 B4 B10 Cl9 -145.7(5)
Cl3 B4 B10 Cl9 4.2(7)
B9 B4 B10 Cl9 -107.5(6)
B5 B4 B10 Cl9 114.1(5)
C1 B4 B10 B9 -99.8(5)
B3 B4 B10 B9 -38.1(4)
Cl3 B4 B10 B9 111.7(6)
B5 B4 B10 B9 -138.4(5)
C1 B4 B10 B12 -62.4(5)
B3 B4 B10 B12 -0.7(6)
Cl3 B4 B10 B12 149.1(6)
B9 B4 B10 B12 37.4(4)
B5 B4 B10 B12 -101.0(5)
C1 B4 B10 B11 1.8(6)
B3 B4 B10 B11 63.5(5)
Cl3 B4 B10 B11 -146.7(5)
B9 B4 B10 B11 101.6(4)
B5 B4 B10 B11 -36.7(4)
B3 B9 B10 B5 0.2(6)
B4 B9 B10 B5 -37.5(4)
Cl8 B9 B10 B5 -145.2(7)
B8 B9 B10 B5 62.9(4)
B12 B9 B10 B5 100.9(4)
B3 B9 B10 B4 37.7(4)
Cl8 B9 B10 B4 -107.7(7)
B8 B9 B10 B4 100.4(4)
B12 B9 B10 B4 138.4(4)
B3 B9 B10 Cl9 149.7(4)
B4 B9 B10 Cl9 112.0(5)
Cl8 B9 B10 Cl9 4.3(7)
B8 B9 B10 Cl9 -147.6(4)
B12 B9 B10 Cl9 -109.6(5)
B3 B9 B10 B12 -100.7(4)
B4 B9 B10 B12 -138.4(4)
Cl8 B9 B10 B12 113.9(7)
B8 B9 B10 B12 -38.0(4)
B3 B9 B10 B11 -63.4(4)
B4 B9 B10 B11 -101.1(4)
Cl8 B9 B10 B11 151.2(6)
B8 B9 B10 B11 -0.7(5)
B12 B9 B10 B11 37.3(4)
C1 B5 B11 B7 0.6(6)
Cl4 B5 B11 B7 -148.0(6)
B10 B5 B11 B7 99.6(4)
B6 B5 B11 B7 -38.1(4)
B4 B5 B11 B7 62.8(5)
C1 B5 B11 B6 38.6(4)
Cl4 B5 B11 B6 -109.9(7)
B10 B5 B11 B6 137.7(5)
B4 B5 B11 B6 100.9(4)
C1 B5 B11 Cl10 151.2(5)
Cl4 B5 B11 Cl10 2.6(8)
B10 B5 B11 Cl10 -109.7(6)
B6 B5 B11 Cl10 112.6(6)
B4 B5 B11 Cl10 -146.6(5)
C1 B5 B11 B10 -99.1(5)
Cl4 B5 B11 B10 112.4(7)
B6 B5 B11 B10 -137.7(5)
B4 B5 B11 B10 -36.8(4)
C1 B5 B11 B12 -61.9(5)
Cl4 B5 B11 B12 149.5(6)
B10 B5 B11 B12 37.1(4)
B6 B5 B11 B12 -100.6(4)
B4 B5 B11 B12 0.3(5)
B2 B7 B11 B5 1.4(5)
B6 B7 B11 B5 38.2(4)
Cl6 B7 B11 B5 151.4(4)
B8 B7 B11 B5 -63.5(4)
B12 B7 B11 B5 -100.4(4)
B2 B7 B11 B6 -36.7(4)
Cl6 B7 B11 B6 113.2(5)
B8 B7 B11 B6 -101.6(4)
B12 B7 B11 B6 -138.6(4)
B2 B7 B11 Cl10 -150.8(5)
B6 B7 B11 Cl10 -114.0(5)
Cl6 B7 B11 Cl10 -0.8(6)
B8 B7 B11 Cl10 144.4(5)
B12 B7 B11 Cl10 107.4(5)
B2 B7 B11 B10 63.4(4)
B6 B7 B11 B10 100.1(4)
Cl6 B7 B11 B10 -146.7(4)
B8 B7 B11 B10 -1.5(5)
B12 B7 B11 B10 -38.5(3)
B2 B7 B11 B12 101.8(4)
B6 B7 B11 B12 138.6(4)
Cl6 B7 B11 B12 -108.2(5)
B8 B7 B11 B12 37.0(4)
C1 B6 B11 B5 -38.5(4)
Cl5 B6 B11 B5 108.6(9)
B7 B6 B11 B5 -136.4(5)
B2 B6 B11 B5 -100.3(4)
C1 B6 B11 B7 97.9(4)
Cl5 B6 B11 B7 -114.9(9)
B5 B6 B11 B7 136.4(5)
B2 B6 B11 B7 36.2(4)
C1 B6 B11 Cl10 -153.1(5)
Cl5 B6 B11 Cl10 -5.9(10)
B7 B6 B11 Cl10 109.0(6)
B5 B6 B11 Cl10 -114.5(5)
B2 B6 B11 Cl10 145.2(5)
C1 B6 B11 B10 -1.4(5)
Cl5 B6 B11 B10 145.8(8)
B7 B6 B11 B10 -99.3(4)
B5 B6 B11 B10 37.1(4)
B2 B6 B11 B10 -63.1(5)
C1 B6 B11 B12 61.1(5)
Cl5 B6 B11 B12 -151.7(8)
B7 B6 B11 B12 -36.8(4)
B5 B6 B11 B12 99.7(4)
B2 B6 B11 B12 -0.6(5)
B4 B10 B11 B5 37.0(4)
Cl9 B10 B11 B5 -113.7(5)
B9 B10 B11 B5 100.7(4)
B12 B10 B11 B5 137.9(4)
B5 B10 B11 B7 -99.4(4)
B4 B10 B11 B7 -62.4(4)
Cl9 B10 B11 B7 147.0(4)
B9 B10 B11 B7 1.3(5)
B12 B10 B11 B7 38.6(3)
B5 B10 B11 B6 -37.3(4)
B4 B10 B11 B6 -0.3(5)
Cl9 B10 B11 B6 -150.9(4)
B9 B10 B11 B6 63.4(4)
B12 B10 B11 B6 100.7(4)
B5 B10 B11 Cl10 115.2(5)
B4 B10 B11 Cl10 152.1(4)
Cl9 B10 B11 Cl10 1.5(6)
B9 B10 B11 Cl10 -144.1(4)
B12 B10 B11 Cl10 -106.9(5)
B5 B10 B11 B12 -137.9(4)
B4 B10 B11 B12 -100.9(4)
Cl9 B10 B11 B12 108.4(5)
B9 B10 B11 B12 -37.2(4)
B2 B7 B12 Cl11 148.3(4)
B6 B7 B12 Cl11 -147.2(4)
Cl6 B7 B12 Cl11 3.7(7)
B8 B7 B12 Cl11 111.0(5)
B11 B7 B12 Cl11 -109.5(5)
B2 B7 B12 B10 -63.5(5)
B6 B7 B12 B10 1.1(6)
Cl6 B7 B12 B10 151.9(4)
B8 B7 B12 B10 -100.7(4)
B11 B7 B12 B10 38.7(4)
B2 B7 B12 B9 -0.8(6)
B6 B7 B12 B9 63.8(5)
Cl6 B7 B12 B9 -145.3(4)
B8 B7 B12 B9 -38.0(4)
B11 B7 B12 B9 101.5(5)
B2 B7 B12 B8 37.3(4)
B6 B7 B12 B8 101.8(4)
Cl6 B7 B12 B8 -107.3(5)
B11 B7 B12 B8 139.5(4)
B2 B7 B12 B11 -102.2(4)
B6 B7 B12 B11 -37.6(4)
Cl6 B7 B12 B11 113.2(5)
B8 B7 B12 B11 -139.5(4)
B5 B10 B12 Cl11 147.7(4)
B4 B10 B12 Cl11 -148.3(4)
Cl9 B10 B12 Cl11 -2.5(7)
B9 B10 B12 Cl11 -111.1(5)
B11 B10 B12 Cl11 110.1(5)
B5 B10 B12 B7 -0.9(6)
B4 B10 B12 B7 63.1(5)
Cl9 B10 B12 B7 -151.1(5)
B9 B10 B12 B7 100.3(4)
B11 B10 B12 B7 -38.5(4)
B5 B10 B12 B9 -101.2(4)
B4 B10 B12 B9 -37.3(4)
Cl9 B10 B12 B9 108.5(5)
B11 B10 B12 B9 -138.8(4)
B5 B10 B12 B8 -63.5(5)
B4 B10 B12 B8 0.5(6)
Cl9 B10 B12 B8 146.3(5)
B9 B10 B12 B8 37.7(4)
B11 B10 B12 B8 -101.1(4)
B5 B10 B12 B11 37.6(4)
B4 B10 B12 B11 101.6(4)
Cl9 B10 B12 B11 -112.6(6)
B9 B10 B12 B11 138.8(4)
B3 B9 B12 Cl11 -149.0(4)
B4 B9 B12 Cl11 148.0(4)
Cl8 B9 B12 Cl11 -0.8(10)
B10 B9 B12 Cl11 111.1(5)
B8 B9 B12 Cl11 -111.4(5)
B3 B9 B12 B7 0.4(6)
B4 B9 B12 B7 -62.6(5)
Cl8 B9 B12 B7 148.5(9)
B10 B9 B12 B7 -99.5(4)
B8 B9 B12 B7 37.9(4)
B3 B9 B12 B10 99.8(4)
B4 B9 B12 B10 36.9(4)
Cl8 B9 B12 B10 -112.0(9)
B8 B9 B12 B10 137.4(4)
B3 B9 B12 B8 -37.6(4)
B4 B9 B12 B8 -100.6(4)
Cl8 B9 B12 B8 110.6(9)
B10 B9 B12 B8 -137.4(4)
B3 B9 B12 B11 63.0(5)
B4 B9 B12 B11 0.0(6)
Cl8 B9 B12 B11 -148.8(9)
B10 B9 B12 B11 -36.8(4)
B8 B9 B12 B11 100.6(4)
B3 B8 B12 Cl11 148.6(4)
Cl7 B8 B12 Cl11 -2.6(7)
B7 B8 B12 Cl11 -112.1(5)
B9 B8 B12 Cl11 110.9(5)
B2 B8 B12 Cl11 -148.3(4)
B3 B8 B12 B7 -99.3(4)
Cl7 B8 B12 B7 109.5(6)
B9 B8 B12 B7 -137.0(5)
B2 B8 B12 B7 -36.2(4)
B3 B8 B12 B10 -0.1(6)
Cl7 B8 B12 B10 -151.3(5)
B7 B8 B12 B10 99.2(4)
B9 B8 B12 B10 -37.8(4)
B2 B8 B12 B10 63.0(5)
B3 B8 B12 B9 37.7(4)
Cl7 B8 B12 B9 -113.5(6)
B7 B8 B12 B9 137.0(5)
B2 B8 B12 B9 100.8(4)
B3 B8 B12 B11 -63.3(5)
Cl7 B8 B12 B11 145.5(5)
B7 B8 B12 B11 36.0(4)
B9 B8 B12 B11 -101.0(4)
B2 B8 B12 B11 -0.2(6)
B5 B11 B12 Cl11 -148.5(4)
B7 B11 B12 Cl11 112.4(5)
B6 B11 B12 Cl11 149.0(4)
Cl10 B11 B12 Cl11 1.0(6)
B10 B11 B12 Cl11 -111.5(5)
B5 B11 B12 B7 99.1(4)
B6 B11 B12 B7 36.6(4)
Cl10 B11 B12 B7 -111.4(5)
B10 B11 B12 B7 136.1(4)
B5 B11 B12 B10 -37.0(4)
B7 B11 B12 B10 -136.1(4)
B6 B11 B12 B10 -99.5(4)
Cl10 B11 B12 B10 112.5(5)
B5 B11 B12 B9 -0.2(5)
B7 B11 B12 B9 -99.3(4)
B6 B11 B12 B9 -62.7(5)
Cl10 B11 B12 B9 149.3(5)
B10 B11 B12 B9 36.8(4)
B5 B11 B12 B8 63.0(5)
B7 B11 B12 B8 -36.1(4)
B6 B11 B12 B8 0.5(5)
Cl10 B11 B12 B8 -147.5(5)
B10 B11 B12 B8 100.0(4)
B3" C1" B2" Cl12 108.9(4)
B4" C1" B2" Cl12 145.7(4)
B5" C1" B2" Cl12 -144.8(4)
B6" C1" B2" Cl12 -108.4(5)
B3" C1" B2" B7" -102.6(4)
B4" C1" B2" B7" -65.8(5)
B5" C1" B2" B7" 3.7(5)
B6" C1" B2" B7" 40.0(3)
B3" C1" B2" B8" -39.6(3)
B4" C1" B2" B8" -2.7(5)
B5" C1" B2" B8" 66.8(4)
B6" C1" B2" B8" 103.1(3)
B4" C1" B2" B3" 36.8(4)
B5" C1" B2" B3" 106.3(4)
B6" C1" B2" B3" 142.7(4)
B3" C1" B2" B6" -142.7(4)
B4" C1" B2" B6" -105.8(4)
B5" C1" B2" B6" -36.3(4)
B2" C1" B3" Cl13 -108.7(4)
B4" C1" B3" Cl13 108.7(5)
B5" C1" B3" Cl13 144.6(4)
B6" C1" B3" Cl13 -145.5(4)
B2" C1" B3" B8" 39.7(3)
B4" C1" B3" B8" -102.9(3)
B5" C1" B3" B8" -67.0(4)
B6" C1" B3" B8" 2.9(5)
B2" C1" B3" B9" 102.9(4)
B4" C1" B3" B9" -39.7(3)
B5" C1" B3" B9" -3.8(5)
B6" C1" B3" B9" 66.1(5)
B4" C1" B3" B2" -142.6(4)
B5" C1" B3" B2" -106.7(4)
B6" C1" B3" B2" -36.8(3)
B2" C1" B3" B4" 142.6(4)
B5" C1" B3" B4" 35.9(4)
B6" C1" B3" B4" 105.8(4)
Cl12 B2" B3" C1" -110.3(4)
B7" B2" B3" C1" 96.0(4)
B8" B2" B3" C1" 134.1(4)
B6" B2" B3" C1" 33.0(3)
C1" B2" B3" Cl13 110.9(4)
Cl12 B2" B3" Cl13 0.6(5)
B7" B2" B3" Cl13 -153.0(4)
B8" B2" B3" Cl13 -114.9(4)
B6" B2" B3" Cl13 143.9(4)
C1" B2" B3" B8" -134.1(4)
Cl12 B2" B3" B8" 115.6(4)
B7" B2" B3" B8" -38.1(3)
B6" B2" B3" B8" -101.2(3)
C1" B2" B3" B9" -96.2(4)
Cl12 B2" B3" B9" 153.5(4)
B7" B2" B3" B9" -0.1(4)
B8" B2" B3" B9" 38.0(3)
B6" B2" B3" B9" -63.2(4)
C1" B2" B3" B4" -32.9(3)
Cl12 B2" B3" B4" -143.2(4)
B7" B2" B3" B4" 63.1(4)
B8" B2" B3" B4" 101.2(3)
B6" B2" B3" B4" 0.0(4)
B3" C1" B4" Cl14 -108.1(4)
B2" C1" B4" Cl14 -144.9(4)
B5" C1" B4" Cl14 108.9(4)
B6" C1" B4" Cl14 144.6(4)
B3" C1" B4" B5" 142.9(4)
B2" C1" B4" B5" 106.1(4)
B6" C1" B4" B5" 35.6(3)
B3" C1" B4" B10" 102.3(3)
B2" C1" B4" B10" 65.5(4)
B5" C1" B4" B10" -40.6(3)
B6" C1" B4" B10" -5.0(5)
B3" C1" B4" B9" 39.5(3)
B2" C1" B4" B9" 2.7(5)
B5" C1" B4" B9" -103.4(4)
B6" C1" B4" B9" -67.8(4)
B2" C1" B4" B3" -36.8(4)
B5" C1" B4" B3" -142.9(4)
B6" C1" B4" B3" -107.3(4)
Cl13 B3" B4" C1" -111.0(4)
B8" B3" B4" C1" 95.9(4)
B9" B3" B4" C1" 134.4(4)
B2" B3" B4" C1" 32.9(3)
C1" B3" B4" Cl14 109.5(4)
Cl13 B3" B4" Cl14 -1.5(5)
B8" B3" B4" Cl14 -154.7(3)
B9" B3" B4" Cl14 -116.2(4)
B2" B3" B4" Cl14 142.4(3)
C1" B3" B4" B5" -33.0(3)
Cl13 B3" B4" B5" -143.9(4)
B8" B3" B4" B5" 62.9(4)
B9" B3" B4" B5" 101.4(4)
B2" B3" B4" B5" 0.0(4)
C1" B3" B4" B10" -96.8(4)
Cl13 B3" B4" B10" 152.2(4)
B8" B3" B4" B10" -1.0(5)
B9" B3" B4" B10" 37.5(3)
B2" B3" B4" B10" -63.9(4)
C1" B3" B4" B9" -134.4(4)
Cl13 B3" B4" B9" 114.7(4)
B8" B3" B4" B9" -38.5(3)
B2" B3" B4" B9" -101.4(4)
B3" C1" B5" Cl15 -144.8(4)
B2" C1" B5" Cl15 144.7(4)
B4" C1" B5" Cl15 -108.5(4)
B6" C1" B5" Cl15 108.2(4)
B3" C1" B5" B4" -36.3(4)
B2" C1" B5" B4" -106.7(4)
B6" C1" B5" B4" -143.3(4)
B3" C1" B5" B11" 66.5(5)
B2" C1" B5" B11" -3.9(5)
B4" C1" B5" B11" 102.8(4)
B6" C1" B5" B11" -40.5(3)
B3" C1" B5" B10" 4.1(5)
B2" C1" B5" B10" -66.3(5)
B4" C1" B5" B10" 40.4(3)
B6" C1" B5" B10" -102.9(4)
B3" C1" B5" B6" 107.0(4)
B2" C1" B5" B6" 36.6(4)
B4" C1" B5" B6" 143.3(4)
Cl14 B4" B5" C1" -109.5(4)
B10" B4" B5" C1" 133.7(3)
B9" B4" B5" C1" 95.9(4)
B3" B4" B5" C1" 32.7(3)
C1" B4" B5" Cl15 109.9(4)
Cl14 B4" B5" Cl15 0.4(5)
B10" B4" B5" Cl15 -116.4(4)
B9" B4" B5" Cl15 -154.3(3)
B3" B4" B5" Cl15 142.6(3)
C1" B4" B5" B11" -96.3(4)
Cl14 B4" B5" B11" 154.2(3)
B10" B4" B5" B11" 37.4(3)
B9" B4" B5" B11" -0.4(4)
B3" B4" B5" B11" -63.6(4)
C1" B4" B5" B10" -133.7(3)
Cl14 B4" B5" B10" 116.8(4)
B9" B4" B5" B10" -37.8(3)
B3" B4" B5" B10" -101.0(3)
C1" B4" B5" B6" -32.7(3)
Cl14 B4" B5" B6" -142.2(3)
B10" B4" B5" B6" 101.0(3)
B9" B4" B5" B6" 63.2(4)
B3" B4" B5" B6" 0.0(4)
B3" C1" B6" B7" -2.8(5)
B2" C1" B6" B7" -39.6(3)
B4" C1" B6" B7" 67.7(4)
B5" C1" B6" B7" 103.2(3)
B3" C1" B6" B11" -65.6(4)
B2" C1" B6" B11" -102.4(3)
B4" C1" B6" B11" 4.9(5)
B5" C1" B6" B11" 40.3(3)
B3" C1" B6" B5" -106.0(4)
B2" C1" B6" B5" -142.7(4)
B4" C1" B6" B5" -35.5(3)
B3" C1" B6" B2" 36.8(4)
B4" C1" B6" B2" 107.3(4)
B5" C1" B6" B2" 142.7(4)
B3" C1" B6" Cl16 160.2(4)
B2" C1" B6" Cl16 123.4(5)
B4" C1" B6" Cl16 -129.4(4)
B5" C1" B6" Cl16 -93.9(5)
Cl15 B5" B6" C1" -110.0(4)
B4" B5" B6" C1" 32.7(3)
B11" B5" B6" C1" 133.5(4)
B10" B5" B6" C1" 96.3(4)
C1" B5" B6" B7" -95.1(4)
Cl15 B5" B6" B7" 154.9(3)
B4" B5" B6" B7" -62.4(4)
B11" B5" B6" B7" 38.4(3)
B10" B5" B6" B7" 1.2(4)
C1" B5" B6" B11" -133.5(4)
Cl15 B5" B6" B11" 116.5(4)
B4" B5" B6" B11" -100.8(3)
B10" B5" B6" B11" -37.2(3)
C1" B5" B6" B2" -32.7(3)
Cl15 B5" B6" B2" -142.7(3)
B4" B5" B6" B2" 0.0(4)
B11" B5" B6" B2" 100.8(3)
B10" B5" B6" B2" 63.6(4)
C1" B5" B6" Cl16 123.5(4)
Cl15 B5" B6" Cl16 13.5(4)
B4" B5" B6" Cl16 156.2(3)
B11" B5" B6" Cl16 -103.0(4)
B10" B5" B6" Cl16 -140.2(3)
Cl12 B2" B6" C1" 110.6(4)
B7" B2" B6" C1" -133.8(4)
B8" B2" B6" C1" -95.7(4)
B3" B2" B6" C1" -32.9(3)
C1" B2" B6" B7" 133.8(4)
Cl12 B2" B6" B7" -115.6(4)
B8" B2" B6" B7" 38.1(3)
B3" B2" B6" B7" 100.9(4)
C1" B2" B6" B11" 96.0(4)
Cl12 B2" B6" B11" -153.4(4)
B7" B2" B6" B11" -37.7(3)
B8" B2" B6" B11" 0.4(5)
B3" B2" B6" B11" 63.2(4)
C1" B2" B6" B5" 32.9(3)
Cl12 B2" B6" B5" 143.5(4)
B7" B2" B6" B5" -100.9(4)
B8" B2" B6" B5" -62.8(4)
B3" B2" B6" B5" 0.0(4)
C1" B2" B6" Cl16 -115.7(5)
Cl12 B2" B6" Cl16 -5.2(6)
B7" B2" B6" Cl16 110.5(5)
B8" B2" B6" Cl16 148.6(4)
B3" B2" B6" Cl16 -148.6(4)
C1" B2" B7" B6" -39.5(3)
Cl12 B2" B7" B6" 107.4(5)
B8" B2" B7" B6" -137.9(4)
B3" B2" B7" B6" -100.5(3)
C1" B2" B7" Cl17 -150.4(4)
Cl12 B2" B7" Cl17 -3.5(6)
B8" B2" B7" Cl17 111.2(4)
B3" B2" B7" Cl17 148.6(3)
B6" B2" B7" Cl17 -110.9(4)
C1" B2" B7" B8" 98.4(4)
Cl12 B2" B7" B8" -114.7(5)
B3" B2" B7" B8" 37.4(3)
B6" B2" B7" B8" 137.9(4)
C1" B2" B7" B12" 61.5(4)
Cl12 B2" B7" B12" -151.6(4)
B8" B2" B7" B12" -36.9(3)
B3" B2" B7" B12" 0.5(4)
B6" B2" B7" B12" 101.0(4)
C1" B2" B7" B11" -1.9(5)
Cl12 B2" B7" B11" 145.0(4)
B8" B2" B7" B11" -100.3(4)
B3" B2" B7" B11" -62.9(4)
B6" B2" B7" B11" 37.6(3)
C1" B6" B7" B2" 39.1(3)
B11" B6" B7" B2" 138.1(4)
B5" B6" B7" B2" 100.1(3)
Cl16 B6" B7" B2" -124.8(4)
C1" B6" B7" Cl17 150.5(3)
B11" B6" B7" Cl17 -110.5(4)
B5" B6" B7" Cl17 -148.5(3)
B2" B6" B7" Cl17 111.4(4)
Cl16 B6" B7" Cl17 -13.4(6)
C1" B6" B7" B8" 1.5(4)
B11" B6" B7" B8" 100.5(3)
B5" B6" B7" B8" 62.5(4)
B2" B6" B7" B8" -37.6(3)
Cl16 B6" B7" B8" -162.4(3)
C1" B6" B7" B12" -62.2(4)
B11" B6" B7" B12" 36.8(3)
B5" B6" B7" B12" -1.2(5)
B2" B6" B7" B12" -101.3(4)
Cl16 B6" B7" B12" 133.9(4)
C1" B6" B7" B11" -99.0(4)
B5" B6" B7" B11" -38.0(3)
B2" B6" B7" B11" -138.1(4)
Cl16 B6" B7" B11" 97.1(4)
C1" B3" B8" B2" -39.1(3)
Cl13 B3" B8" B2" 108.0(5)
B9" B3" B8" B2" -138.2(3)
B4" B3" B8" B2" -100.2(3)
C1" B3" B8" Cl18 -149.9(4)
Cl13 B3" B8" Cl18 -2.8(6)
B9" B3" B8" Cl18 111.1(4)
B2" B3" B8" Cl18 -110.8(4)
B4" B3" B8" Cl18 149.0(3)
C1" B3" B8" B7" -1.7(4)
Cl13 B3" B8" B7" 145.5(4)
B9" B3" B8" B7" -100.7(3)
B2" B3" B8" B7" 37.5(3)
B4" B3" B8" B7" -62.8(4)
C1" B3" B8" B12" 61.8(4)
Cl13 B3" B8" B12" -151.1(4)
B9" B3" B8" B12" -37.2(3)
B2" B3" B8" B12" 100.9(4)
B4" B3" B8" B12" 0.7(5)
C1" B3" B8" B9" 99.0(4)
Cl13 B3" B8" B9" -113.8(4)
B2" B3" B8" B9" 138.2(3)
B4" B3" B8" B9" 37.9(3)
C1" B2" B8" B3" 39.1(3)
Cl12 B2" B8" B3" -107.7(5)
B7" B2" B8" B3" 137.8(3)
B6" B2" B8" B3" 100.3(3)
C1" B2" B8" Cl18 150.5(4)
Cl12 B2" B8" Cl18 3.7(6)
B7" B2" B8" Cl18 -110.7(4)
B3" B2" B8" Cl18 111.5(4)
B6" B2" B8" Cl18 -148.3(3)
C1" B2" B8" B7" -98.8(4)
Cl12 B2" B8" B7" 114.4(5)
B3" B2" B8" B7" -137.8(3)
B6" B2" B8" B7" -37.6(3)
C1" B2" B8" B12" -62.0(4)
Cl12 B2" B8" B12" 151.2(4)
B7" B2" B8" B12" 36.8(3)
B3" B2" B8" B12" -101.1(4)
B6" B2" B8" B12" -0.8(5)
C1" B2" B8" B9" 1.6(4)
Cl12 B2" B8" B9" -145.2(4)
B7" B2" B8" B9" 100.3(3)
B3" B2" B8" B9" -37.5(3)
B6" B2" B8" B9" 62.8(4)
B2" B7" B8" B3" -38.2(3)
B6" B7" B8" B3" 0.1(4)
Cl17 B7" B8" B3" -148.5(3)
B12" B7" B8" B3" 100.7(4)
B11" B7" B8" B3" 63.5(4)
B6" B7" B8" B2" 38.3(3)
Cl17 B7" B8" B2" -110.4(4)
B12" B7" B8" B2" 138.9(4)
B11" B7" B8" B2" 101.7(3)
B2" B7" B8" Cl18 110.1(4)
B6" B7" B8" Cl18 148.4(3)
Cl17 B7" B8" Cl18 -0.3(5)
B12" B7" B8" Cl18 -111.1(4)
B11" B7" B8" Cl18 -148.2(3)
B2" B7" B8" B12" -138.9(4)
B6" B7" B8" B12" -100.6(4)
Cl17 B7" B8" B12" 110.8(4)
B11" B7" B8" B12" -37.1(3)
B2" B7" B8" B9" -101.5(3)
B6" B7" B8" B9" -63.2(4)
Cl17 B7" B8" B9" 148.2(3)
B12" B7" B8" B9" 37.4(3)
B11" B7" B8" B9" 0.2(4)
C1" B3" B9" B4" 39.1(3)
Cl13 B3" B9" B4" -108.2(5)
B8" B3" B9" B4" 137.5(4)
B2" B3" B9" B4" 100.2(3)
C1" B3" B9" B10" 1.8(5)
Cl13 B3" B9" B10" -145.5(4)
B8" B3" B9" B10" 100.3(3)
B2" B3" B9" B10" 63.0(4)
B4" B3" B9" B10" -37.2(3)
C1" B3" B9" B12" -61.4(4)
Cl13 B3" B9" B12" 151.3(4)
B8" B3" B9" B12" 37.0(3)
B2" B3" B9" B12" -0.3(5)
B4" B3" B9" B12" -100.5(4)
C1" B3" B9" B8" -98.5(4)
Cl13 B3" B9" B8" 114.2(5)
B2" B3" B9" B8" -37.3(3)
B4" B3" B9" B8" -137.5(4)
C1" B3" B9" Cl19 143.2(4)
Cl13 B3" B9" Cl19 -4.1(7)
B8" B3" B9" Cl19 -118.3(5)
B2" B3" B9" Cl19 -155.7(4)
B4" B3" B9" Cl19 104.1(5)
C1" B4" B9" B3" -38.9(3)
Cl14 B4" B9" B3" 106.5(5)
B5" B4" B9" B3" -100.6(3)
B10" B4" B9" B3" -138.3(4)
C1" B4" B9" B10" 99.4(4)
Cl14 B4" B9" B10" -115.1(4)
B5" B4" B9" B10" 37.7(3)
B3" B4" B9" B10" 138.3(4)
C1" B4" B9" B12" 61.6(4)
Cl14 B4" B9" B12" -153.0(4)
B5" B4" B9" B12" -0.1(4)
B10" B4" B9" B12" -37.8(3)
B3" B4" B9" B12" 100.5(4)
C1" B4" B9" B8" -1.5(4)
Cl14 B4" B9" B8" 144.0(4)
B5" B4" B9" B8" -63.2(4)
B10" B4" B9" B8" -100.9(3)
B3" B4" B9" B8" 37.4(3)
C1" B4" B9" Cl19 -166.2(3)
Cl14 B4" B9" Cl19 -20.8(6)
B5" B4" B9" Cl19 132.1(3)
B10" B4" B9" Cl19 94.4(4)
B3" B4" B9" Cl19 -127.3(4)
B2" B8" B9" B3" 38.1(3)
Cl18 B8" B9" B3" -110.7(4)
B7" B8" B9" B3" 101.0(4)
B12" B8" B9" B3" 138.3(4)
B3" B8" B9" B4" -38.1(3)
B2" B8" B9" B4" 0.0(4)
Cl18 B8" B9" B4" -148.8(3)
B7" B8" B9" B4" 62.9(4)
B12" B8" B9" B4" 100.2(4)
B3" B8" B9" B10" -101.1(3)
B2" B8" B9" B10" -63.1(4)
Cl18 B8" B9" B10" 148.2(3)
B7" B8" B9" B10" -0.1(4)
B12" B8" B9" B10" 37.2(3)
B3" B8" B9" B12" -138.3(4)
B2" B8" B9" B12" -100.3(4)
Cl18 B8" B9" B12" 111.0(4)
B7" B8" B9" B12" -37.4(3)
B3" B8" B9" Cl19 124.4(5)
B2" B8" B9" Cl19 162.4(4)
Cl18 B8" B9" Cl19 13.7(6)
B7" B8" B9" Cl19 -134.6(4)
B12" B8" B9" Cl19 -97.3(4)
C1" B4" B10" Cl20 150.5(4)
Cl14 B4" B10" Cl20 3.1(6)
B5" B4" B10" Cl20 110.5(4)
B9" B4" B10" Cl20 -111.3(4)
B3" B4" B10" Cl20 -148.4(4)
C1" B4" B10" B5" 40.0(3)
Cl14 B4" B10" B5" -107.4(4)
B9" B4" B10" B5" 138.1(3)
B3" B4" B10" B5" 101.0(3)
C1" B4" B10" B11" 3.0(4)
Cl14 B4" B10" B11" -144.4(4)
B5" B4" B10" B11" -37.0(3)
B9" B4" B10" B11" 101.1(3)
B3" B4" B10" B11" 64.0(4)
C1" B4" B10" B12" -60.2(4)
Cl14 B4" B10" B12" 152.4(4)
B5" B4" B10" B12" -100.2(4)
B9" B4" B10" B12" 38.0(3)
B3" B4" B10" B12" 0.9(5)
C1" B4" B10" B9" -98.2(4)
Cl14 B4" B10" B9" 114.5(4)
B5" B4" B10" B9" -138.1(3)
B3" B4" B10" B9" -37.1(3)
C1" B5" B10" Cl20 -149.3(4)
Cl15 B5" B10" Cl20 -2.4(6)
B4" B5" B10" Cl20 -109.5(4)
B11" B5" B10" Cl20 112.2(4)
B6" B5" B10" Cl20 149.2(4)
C1" B5" B10" B4" -39.8(3)
Cl15 B5" B10" B4" 107.1(5)
B11" B5" B10" B4" -138.4(3)
B6" B5" B10" B4" -101.3(3)
C1" B5" B10" B11" 98.6(4)
Cl15 B5" B10" B11" -114.6(4)
B4" B5" B10" B11" 138.4(3)
B6" B5" B10" B11" 37.1(3)
C1" B5" B10" B12" 60.7(4)
Cl15 B5" B10" B12" -152.4(4)
B4" B5" B10" B12" 100.5(4)
B11" B5" B10" B12" -37.9(3)
B6" B5" B10" B12" -0.8(5)
C1" B5" B10" B9" -2.6(4)
Cl15 B5" B10" B9" 144.3(4)
B4" B5" B10" B9" 37.2(3)
B11" B5" B10" B9" -101.2(3)
B6" B5" B10" B9" -64.1(4)
B3" B9" B10" Cl20 146.9(4)
B4" B9" B10" Cl20 109.3(4)
B12" B9" B10" Cl20 -113.3(4)
B8" B9" B10" Cl20 -150.5(3)
Cl19 B9" B10" Cl20 -5.2(4)
B3" B9" B10" B4" 37.6(3)
B12" B9" B10" B4" 137.4(4)
B8" B9" B10" B4" 100.2(3)
Cl19 B9" B10" B4" -114.5(4)
B3" B9" B10" B5" 0.5(5)
B4" B9" B10" B5" -37.1(3)
B12" B9" B10" B5" 100.3(4)
B8" B9" B10" B5" 63.1(4)
Cl19 B9" B10" B5" -151.6(3)
B3" B9" B10" B11" -62.6(4)
B4" B9" B10" B11" -100.2(3)
B12" B9" B10" B11" 37.2(3)
B8" B9" B10" B11" 0.0(4)
Cl19 B9" B10" B11" 145.3(3)
B3" B9" B10" B12" -99.8(4)
B4" B9" B10" B12" -137.4(4)
B8" B9" B10" B12" -37.2(3)
Cl19 B9" B10" B12" 108.1(4)
C1" B5" B11" Cl21 148.1(4)
Cl15 B5" B11" Cl21 1.5(6)
B4" B5" B11" Cl21 -150.5(3)
B10" B5" B11" Cl21 -113.2(4)
B6" B5" B11" Cl21 108.2(4)
C1" B5" B11" B6" 39.9(3)
Cl15 B5" B11" B6" -106.7(4)
B4" B5" B11" B6" 101.4(3)
B10" B5" B11" B6" 138.7(3)
C1" B5" B11" B12" -60.7(4)
Cl15 B5" B11" B12" 152.7(4)
B4" B5" B11" B12" 0.7(4)
B10" B5" B11" B12" 38.0(3)
B6" B5" B11" B12" -100.6(4)
C1" B5" B11" B10" -98.8(4)
Cl15 B5" B11" B10" 114.6(4)
B4" B5" B11" B10" -37.3(3)
B6" B5" B11" B10" -138.7(3)
C1" B5" B11" B7" 2.4(4)
Cl15 B5" B11" B7" -144.2(3)
B4" B5" B11" B7" 63.9(4)
B10" B5" B11" B7" 101.1(3)
B6" B5" B11" B7" -37.5(3)
C1" B6" B11" Cl21 -151.8(4)
B7" B6" B11" Cl21 110.5(4)
B5" B6" B11" Cl21 -112.1(4)
B2" B6" B11" Cl21 147.5(3)
Cl16 B6" B11" Cl21 -8.5(5)
C1" B6" B11" B5" -39.7(3)
B7" B6" B11" B5" -137.4(4)
B2" B6" B11" B5" -100.4(3)
Cl16 B6" B11" B5" 103.6(4)
C1" B6" B11" B12" 60.9(4)
B7" B6" B11" B12" -36.8(3)
B5" B6" B11" B12" 100.6(4)
B2" B6" B11" B12" 0.2(5)
Cl16 B6" B11" B12" -155.8(3)
C1" B6" B11" B10" -2.7(4)
B7" B6" B11" B10" -100.4(3)
B5" B6" B11" B10" 37.1(3)
B2" B6" B11" B10" -63.4(4)
Cl16 B6" B11" B10" 140.7(3)
C1" B6" B11" B7" 97.7(4)
B5" B6" B11" B7" 137.4(4)
B2" B6" B11" B7" 37.0(3)
Cl16 B6" B11" B7" -119.0(4)
Cl20 B10" B11" Cl21 0.7(5)
B4" B10" B11" Cl21 147.4(4)
B5" B10" B11" Cl21 110.4(4)
B12" B10" B11" Cl21 -112.2(4)
B9" B10" B11" Cl21 -149.5(3)
Cl20 B10" B11" B5" -109.7(4)
B4" B10" B11" B5" 37.0(3)
B12" B10" B11" B5" 137.4(3)
B9" B10" B11" B5" 100.1(3)
Cl20 B10" B11" B6" -146.8(4)
B4" B10" B11" B6" -0.2(4)
B5" B10" B11" B6" -37.1(3)
B12" B10" B11" B6" 100.2(4)
B9" B10" B11" B6" 63.0(4)
Cl20 B10" B11" B12" 112.9(4)
B4" B10" B11" B12" -100.4(4)
B5" B10" B11" B12" -137.4(3)
B9" B10" B11" B12" -37.3(3)
Cl20 B10" B11" B7" 150.4(3)
B4" B10" B11" B7" -63.0(4)
B5" B10" B11" B7" -99.9(3)
B12" B10" B11" B7" 37.5(3)
B9" B10" B11" B7" 0.2(4)
B2" B7" B11" Cl21 -146.4(4)
B6" B7" B11" Cl21 -108.2(4)
Cl17 B7" B11" Cl21 2.1(5)
B8" B7" B11" Cl21 150.4(3)
B12" B7" B11" Cl21 113.1(4)
B2" B7" B11" B5" -0.3(5)
B6" B7" B11" B5" 37.9(3)
Cl17 B7" B11" B5" 148.3(3)
B8" B7" B11" B5" -63.5(4)
B12" B7" B11" B5" -100.8(4)
B2" B7" B11" B6" -38.2(3)
Cl17 B7" B11" B6" 110.4(4)
B8" B7" B11" B6" -101.4(4)
B12" B7" B11" B6" -138.7(4)
B2" B7" B11" B12" 100.5(4)
B6" B7" B11" B12" 138.7(4)
Cl17 B7" B11" B12" -110.9(4)
B8" B7" B11" B12" 37.3(3)
B2" B7" B11" B10" 63.0(4)
B6" B7" B11" B10" 101.2(3)
Cl17 B7" B11" B10" -148.5(3)
B8" B7" B11" B10" -0.3(4)
B12" B7" B11" B10" -37.5(3)
Cl21 B11" B12" Cl22 0.6(6)
B5" B11" B12" Cl22 -150.2(4)
B6" B11" B12" Cl22 146.4(3)
B10" B11" B12" Cl22 -112.2(4)
B7" B11" B12" Cl22 109.8(4)
Cl21 B11" B12" B7" -109.2(4)
B5" B11" B12" B7" 100.0(3)
B6" B11" B12" B7" 36.5(3)
B10" B11" B12" B7" 138.0(4)
Cl21 B11" B12" B10" 112.7(4)
B5" B11" B12" B10" -38.0(3)
B6" B11" B12" B10" -101.5(4)
B7" B11" B12" B10" -138.0(4)
Cl21 B11" B12" B8" -146.5(4)
B5" B11" B12" B8" 62.8(4)
B6" B11" B12" B8" -0.7(5)
B10" B11" B12" B8" 100.8(4)
B7" B11" B12" B8" -37.2(3)
Cl21 B11" B12" B9" 149.9(4)
B5" B11" B12" B9" -0.8(4)
B6" B11" B12" B9" -64.3(4)
B10" B11" B12" B9" 37.2(3)
B7" B11" B12" B9" -100.8(4)
B2" B7" B12" Cl22 145.9(3)
B6" B7" B12" Cl22 -149.3(3)
Cl17 B7" B12" Cl22 -2.1(6)
B8" B7" B12" Cl22 109.2(4)
B11" B7" B12" Cl22 -112.4(4)
B2" B7" B12" B11" -101.7(4)
B6" B7" B12" B11" -36.9(3)
Cl17 B7" B12" B11" 110.3(4)
B8" B7" B12" B11" -138.4(4)
B2" B7" B12" B10" -64.1(4)
B6" B7" B12" B10" 0.7(5)
Cl17 B7" B12" B10" 147.8(4)
B8" B7" B12" B10" -100.8(4)
B11" B7" B12" B10" 37.5(3)
B2" B7" B12" B8" 36.7(3)
B6" B7" B12" B8" 101.5(4)
Cl17 B7" B12" B8" -111.4(4)
B11" B7" B12" B8" 138.4(4)
B2" B7" B12" B9" -0.7(5)
B6" B7" B12" B9" 64.1(4)
Cl17 B7" B12" B9" -148.8(3)
B8" B7" B12" B9" -37.4(3)
B11" B7" B12" B9" 101.0(4)
Cl20 B10" B12" Cl22 0.2(6)
B4" B10" B12" Cl22 -147.9(3)
B5" B10" B12" Cl22 149.3(4)
B11" B10" B12" Cl22 111.5(4)
B9" B10" B12" Cl22 -110.1(4)
Cl20 B10" B12" B11" -111.3(5)
B4" B10" B12" B11" 100.6(4)
B5" B10" B12" B11" 37.8(3)
B9" B10" B12" B11" 138.4(3)
Cl20 B10" B12" B7" -149.0(4)
B4" B10" B12" B7" 62.9(4)
B5" B10" B12" B7" 0.1(5)
B11" B10" B12" B7" -37.7(3)
B9" B10" B12" B7" 100.7(4)
Cl20 B10" B12" B8" 147.6(4)
B4" B10" B12" B8" -0.5(5)
B5" B10" B12" B8" -63.3(4)
B11" B10" B12" B8" -101.1(4)
B9" B10" B12" B8" 37.4(3)
Cl20 B10" B12" B9" 110.3(5)
B4" B10" B12" B9" -37.8(3)
B5" B10" B12" B9" -100.6(4)
B11" B10" B12" B9" -138.4(3)
B3" B8" B12" Cl22 148.4(3)
B2" B8" B12" Cl22 -147.1(4)
Cl18 B8" B12" Cl22 0.2(6)
B7" B8" B12" Cl22 -110.6(4)
B9" B8" B12" Cl22 111.2(4)
B3" B8" B12" B11" -63.6(4)
B2" B8" B12" B11" 0.9(5)
Cl18 B8" B12" B11" 148.2(4)
B7" B8" B12" B11" 37.4(3)
B9" B8" B12" B11" -100.8(4)
B3" B8" B12" B7" -101.0(4)
B2" B8" B12" B7" -36.5(3)
Cl18 B8" B12" B7" 110.7(4)
B9" B8" B12" B7" -138.2(4)
B3" B8" B12" B10" -0.1(5)
B2" B8" B12" B10" 64.4(4)
Cl18 B8" B12" B10" -148.4(4)
B7" B8" B12" B10" 100.9(4)
B9" B8" B12" B10" -37.3(3)
B3" B8" B12" B9" 37.2(3)
B2" B8" B12" B9" 101.7(4)
Cl18 B8" B12" B9" -111.1(4)
B7" B8" B12" B9" 138.2(4)
B3" B9" B12" Cl22 -145.8(3)
B4" B9" B12" Cl22 150.3(3)
B10" B9" B12" Cl22 112.6(4)
B8" B9" B12" Cl22 -109.1(4)
Cl19 B9" B12" Cl22 15.2(5)
B3" B9" B12" B11" 64.4(4)
B4" B9" B12" B11" 0.6(5)
B10" B9" B12" B11" -37.2(3)
B8" B9" B12" B11" 101.1(4)
Cl19 B9" B12" B11" -134.6(4)
B3" B9" B12" B7" 0.6(5)
B4" B9" B12" B7" -63.2(4)
B10" B9" B12" B7" -101.0(4)
B8" B9" B12" B7" 37.3(3)
Cl19 B9" B12" B7" 161.6(3)
B3" B9" B12" B10" 101.6(4)
B4" B9" B12" B10" 37.7(3)
B8" B9" B12" B10" 138.3(4)
Cl19 B9" B12" B10" -97.4(4)
B3" B9" B12" B8" -36.7(3)
B4" B9" B12" B8" -100.5(4)
B10" B9" B12" B8" -138.3(4)
Cl19 B9" B12" B8" 124.3(4)
P6' N1' P2' N3' -14.40(16)
Si1' N1' P2' N3' 161.75(11)
P6' N1' P2' Cl2' -136.29(9)
Si1' N1' P2' Cl2' 39.86(11)
P6' N1' P2' Cl1' 110.98(10)
Si1' N1' P2' Cl1' -72.87(11)
N1' P2' N3' P4' 17.5(2)
Cl2' P2' N3' P4' 138.25(14)
Cl1' P2' N3' P4' -106.67(16)
P2' N3' P4' N5' -11.6(2)
P2' N3' P4' Cl4D -142.0(3)
P2' N3' P4' Cl3' 119.44(18)
P2' N3' P4' Cl3D 105.8(3)
P2' N3' P4' Cl4' -128.1(2)
N3' P4' N5' P6' 2.8(2)
Cl4D P4' N5' P6' 129.8(3)
Cl3' P4' N5' P6' -130.0(2)
Cl3D P4' N5' P6' -114.8(3)
Cl4' P4' N5' P6' 121.94(17)
P4' N5' P6' N1' -1.2(2)
P4' N5' P6' Cl6' -123.38(15)
P4' N5' P6' Cl5' 121.52(15)
P2' N1' P6' N5' 6.94(16)
Si1' N1' P6' N5' -169.24(11)
P2' N1' P6' Cl6' 131.00(9)
Si1' N1' P6' Cl6' -45.18(11)
P2' N1' P6' Cl5' -116.22(9)
Si1' N1' P6' Cl5' 67.60(11)
P6' N1' Si1' C1' -147.06(12)
P2' N1' Si1' C1' 36.91(14)
P6' N1' Si1' C5' 89.64(12)
P2' N1' Si1' C5' -86.39(13)
P6' N1' Si1' C3' -30.74(14)
P2' N1' Si1' C3' 153.23(11)
C5' Si1' C1' C2' -64.9(2)
C3' Si1' C1' C2' 60.8(2)
N1' Si1' C1' C2' 178.65(18)
C1' Si1' C3' C4' 32.9(2)
C5' Si1' C3' C4' 160.82(19)
N1' Si1' C3' C4' -83.0(2)
C1' Si1' C5' C6' 110.5(4)
C3' Si1' C5' C6' -12.9(4)
N1' Si1' C5' C6' -132.0(4)
C1' Si1' C5' C6D 60.7(3)
C3' Si1' C5' C6D -62.7(3)
N1' Si1' C5' C6D 178.2(3)
